data_2105505
loop_
_publ_author_name
'Ebihara, Masahiro'
'Fuma, Yasuhiro'

_publ_section_title
;
 Two- and three-dimensional assembled structures constructed from
 amidate-bridged paddlewheel complexes with group 6 oxometallate ions
;
_journal_issue 5
_journal_name_full 'Acta Crystallographica Section B'
_journal_page_first 480
_journal_page_last 489
_journal_paper_doi 10.1107/S2052519213024068
_journal_volume 69
_journal_year 2013
_chemical_formula_moiety 'C32 H64 Mo1 N8 O12 Rh4'
_chemical_formula_sum 'C32 H64 Mo N8 O12 Rh4'
_chemical_formula_weight 1260.49
_space_group_IT_number 2
_symmetry_cell_setting triclinic
_symmetry_space_group_name_Hall '-P 1'
_symmetry_space_group_name_H-M 'P -1'
_atom_sites_solution_hydrogens geom
_atom_sites_solution_primary direct
_atom_sites_solution_secondary difmap
_audit_creation_method SHELXL-97
_cell_angle_alpha 87.720(6)
_cell_angle_beta 89.872(6)
_cell_angle_gamma 78.448(5)
_cell_formula_units_Z 4
_cell_length_a 15.567(4)
_cell_length_b 15.778(4)
_cell_length_c 19.221(5)
_cell_measurement_reflns_used 8708
_cell_measurement_temperature 118(2)
_cell_measurement_theta_max 27.4835
_cell_measurement_theta_min 3.1829
_cell_volume 4622(2)
_computing_cell_refinement CrystalClear
_computing_data_collection 'CrystalClear (Molecular Structure Corporation & Rigaku Corporation, 2001)'
_computing_data_reduction CrystalClear
_computing_molecular_graphics 'ORTEPII (Johnson, 1976)'
_computing_publication_material 'Yadokari-XG 2009 (Wakita, Nemoto et al., 2009)'
_computing_structure_refinement 'SHELXL-97 (Sheldrick, 2008)'
_computing_structure_solution 'SIR97 (Altomare et al., 1999)'
_diffrn_ambient_temperature 118(2)
_diffrn_detector_area_resol_mean 14.62
_diffrn_measured_fraction_theta_full 0.992
_diffrn_measured_fraction_theta_max 0.992
_diffrn_measurement_device_type 'Rigaku/MSC Mercury CCD'
_diffrn_measurement_method \w
_diffrn_radiation_monochromator graphite
_diffrn_radiation_type MoK\a
_diffrn_radiation_wavelength 0.71070
_diffrn_reflns_av_R_equivalents 0.0660
_diffrn_reflns_av_sigmaI/netI 0.1327
_diffrn_reflns_limit_h_max 15
_diffrn_reflns_limit_h_min -20
_diffrn_reflns_limit_k_max 19
_diffrn_reflns_limit_k_min -20
_diffrn_reflns_limit_l_max 24
_diffrn_reflns_limit_l_min -24
_diffrn_reflns_number 38498
_diffrn_reflns_theta_full 27.49
_diffrn_reflns_theta_max 27.48
_diffrn_reflns_theta_min 3.18
_exptl_absorpt_coefficient_mu 1.723
_exptl_absorpt_correction_T_max 0.9024
_exptl_absorpt_correction_T_min 0.8041
_exptl_absorpt_correction_type integration
_exptl_absorpt_process_details 'NUMABS (Higashi, 1999)'
_exptl_crystal_colour Brown
_exptl_crystal_density_diffrn 1.811
_exptl_crystal_density_method 'not measured'
_exptl_crystal_description Block
_exptl_crystal_F_000 2520
_exptl_crystal_size_max 0.10
_exptl_crystal_size_mid 0.10
_exptl_crystal_size_min 0.10
_refine_diff_density_max 1.090
_refine_diff_density_min -0.959
_refine_ls_extinction_method none
_refine_ls_goodness_of_fit_ref 1.021
_refine_ls_hydrogen_treatment constr
_refine_ls_matrix_type full
_refine_ls_number_parameters 1043
_refine_ls_number_reflns 21025
_refine_ls_number_restraints 33
_refine_ls_restrained_S_all 1.021
_refine_ls_R_factor_all 0.1192
_refine_ls_R_factor_gt 0.0624
_refine_ls_shift/su_max 0.002
_refine_ls_shift/su_mean 0.000
_refine_ls_structure_factor_coef Fsqd
_refine_ls_weighting_details 'calc w=1/[\s^2^(Fo^2^)+(0.0273P)^2^+0.0000P] where P=(Fo^2^+2Fc^2^)/3'
_refine_ls_weighting_scheme calc
_refine_ls_wR_factor_gt 0.0922
_refine_ls_wR_factor_ref 0.1041
_reflns_number_gt 13532
_reflns_number_total 21025
_reflns_threshold_expression ' I>2\s(I)'
_cod_data_source_file ry5054.cif
_cod_data_source_block IX
_cod_original_cell_volume 4621.6(19)
_cod_original_sg_symbol_H-M 'P -1         '
_cod_original_formula_sum 'C32 H64 Mo1 N8 O12 Rh4'
_cod_database_code 2105505

loop_
_symmetry_equiv_pos_as_xyz
'x, y, z'
'-x, -y, -z'

loop_
_atom_site_type_symbol
_atom_site_label
_atom_site_fract_x
_atom_site_fract_y
_atom_site_fract_z
_atom_site_U_iso_or_equiv
_atom_site_adp_type
_atom_site_calc_flag
_atom_site_refinement_flags
_atom_site_occupancy
_atom_site_symmetry_multiplicity
_atom_site_disorder_assembly
_atom_site_disorder_group
Rh Rh1 0.15014(4) 0.27528(3) 0.24126(3) 0.01180(13) Uani d . 1 1 . .
Rh Rh2 0.30164(4) 0.24005(3) 0.27786(3) 0.01195(13) Uani d . 1 1 . .
Rh Rh3 -0.22217(4) 0.26759(3) 0.19721(3) 0.01093(13) Uani d . 1 1 . .
Rh Rh4 -0.31888(4) 0.24687(3) 0.29173(3) 0.01124(13) Uani d . 1 1 . .
Rh Rh5 0.01650(4) 0.42438(3) 0.01760(3) 0.01075(13) Uani d . 1 1 . .
Rh Rh6 0.00771(4) 0.04862(3) 0.04559(3) 0.01138(13) Uani d . 1 1 . .
Rh Rh7 0.47703(4) 0.07599(3) 0.48433(3) 0.01132(13) Uani d . 1 1 . .
Rh Rh8 0.48546(4) 0.45860(3) 0.45154(3) 0.01110(13) Uani d . 1 1 . .
Mo Mo1 -0.01569(4) 0.24969(4) 0.12292(3) 0.00904(14) Uani d . 1 1 . .
Mo Mo2 0.48237(4) 0.25815(4) 0.37689(3) 0.00942(14) Uani d . 1 1 . .
N N1 0.1959(4) 0.2876(3) 0.1462(3) 0.0121(13) Uani d . 1 1 . .
H H1 0.1584 0.3089 0.1126 0.015 Uiso calc R 1 1 . .
O O1 0.3393(3) 0.2473(3) 0.1772(2) 0.0188(12) Uani d . 1 1 . .
N N2 0.1612(4) 0.1497(3) 0.2299(3) 0.0158(14) Uani d . 1 1 . .
H H2 0.1149 0.1315 0.2151 0.019 Uiso calc R 1 1 . .
O O2 0.3037(3) 0.1117(3) 0.2648(2) 0.0134(11) Uani d . 1 1 . .
O O3 0.1127(3) 0.2604(3) 0.3421(2) 0.0159(12) Uani d . 1 1 . .
N N3 0.2563(4) 0.2244(3) 0.3733(3) 0.0163(14) Uani d . 1 1 . .
H H3 0.2947 0.2100 0.4074 0.020 Uiso calc R 1 1 . .
O O4 0.1454(3) 0.4022(3) 0.2573(2) 0.0131(11) Uani d . 1 1 . .
N N4 0.2893(4) 0.3662(3) 0.2885(3) 0.0137(13) Uani d . 1 1 . .
H H4 0.3365 0.3853 0.3000 0.016 Uiso calc R 1 1 . .
N N5 -0.1500(4) 0.3063(3) 0.2694(3) 0.0121(13) Uani d . 1 1 . .
H H5 -0.1037 0.3264 0.2555 0.015 Uiso calc R 1 1 . .
O O5 -0.2353(3) 0.2809(3) 0.3616(2) 0.0151(11) Uani d . 1 1 . .
N N6 -0.1628(4) 0.1451(3) 0.2156(3) 0.0123(13) Uani d . 1 1 . .
H H6 -0.1173 0.1234 0.1902 0.015 Uiso calc R 1 1 . .
O O6 -0.2542(3) 0.1210(3) 0.3037(2) 0.0168(12) Uani d . 1 1 . .
O O7 -0.3048(3) 0.2295(3) 0.1284(2) 0.0136(11) Uani d . 1 1 . .
N N7 -0.3963(4) 0.2165(3) 0.2187(3) 0.0152(14) Uani d . 1 1 . .
H H7 -0.4459 0.2023 0.2321 0.018 Uiso calc R 1 1 . .
O O8 -0.2920(3) 0.3904(3) 0.1805(2) 0.0159(11) Uani d . 1 1 . .
N N8 -0.3748(4) 0.3708(3) 0.2749(3) 0.0148(14) Uani d U 1 1 . .
H H8 -0.4145 0.3951 0.3044 0.018 Uiso calc R 1 1 . .
N N9 0.0137(4) 0.4651(3) 0.1139(3) 0.0145(14) Uani d . 1 1 . .
H H9 0.0281 0.4258 0.1480 0.017 Uiso calc R 1 1 . .
O O9 -0.0224(3) 0.6090(3) 0.0836(2) 0.0165(12) Uani d . 1 1 . .
N N10 -0.1112(4) 0.4322(3) 0.0197(3) 0.0122(13) Uani d . 1 1 . .
H H10 -0.1306 0.3845 0.0297 0.015 Uiso calc R 1 1 . .
O O10 -0.1459(3) 0.5761(3) -0.0113(2) 0.0147(11) Uani d . 1 1 . .
N N11 0.0212(4) 0.1332(3) -0.0316(3) 0.0146(14) Uani d . 1 1 . .
H H11 0.0327 0.1834 -0.0207 0.018 Uiso calc R 1 1 . .
O O11 0.0018(3) 0.0454(3) -0.1186(2) 0.0177(12) Uani d . 1 1 . .
N N12 -0.1215(4) 0.0849(3) 0.0402(3) 0.0157(14) Uani d . 1 1 . .
H H12 -0.1472 0.1258 0.0675 0.019 Uiso calc R 1 1 . .
O O12 -0.1398(3) -0.0055(3) -0.0462(2) 0.0172(12) Uani d . 1 1 . .
N N13 0.6032(4) 0.0730(3) 0.4719(3) 0.0162(14) Uani d . 1 1 B .
H H13 0.6183 0.1224 0.4599 0.019 Uiso calc R 1 1 . .
O O13 0.6505(3) -0.0701(3) 0.4982(2) 0.0166(12) Uani d . 1 1 . .
N N14 0.4653(4) 0.0390(4) 0.3883(3) 0.0158(14) Uani d . 1 1 . .
H H14 0.4453 0.0788 0.3557 0.019 Uiso calc R 1 1 . .
O O14 0.5127(3) -0.1048(3) 0.4145(2) 0.0154(11) Uani d . 1 1 . .
N N15 0.5999(4) 0.3821(3) 0.4743(3) 0.0148(13) Uani d U 1 1 . .
H H15 0.6192 0.3391 0.4468 0.018 Uiso calc R 1 1 . .
O O15 0.6276(3) 0.4547(3) 0.5685(2) 0.0142(11) Uani d U 1 1 . .
N N16 0.4262(4) 0.3943(3) 0.5200(3) 0.0159(14) Uani d . 1 1 C .
H H16 0.4008 0.3537 0.5043 0.019 Uiso calc R 1 1 . .
O O16 0.4523(3) 0.4674(3) 0.6131(2) 0.0158(11) Uani d . 1 1 . .
O O17 0.0127(3) 0.3003(3) 0.1975(2) 0.0100(11) Uani d . 1 1 . .
O O18 -0.1295(3) 0.2798(3) 0.1083(2) 0.0154(11) Uani d . 1 1 . .
O O19 0.0410(3) 0.2836(3) 0.0504(2) 0.0126(11) Uani d . 1 1 . .
O O20 0.0140(3) 0.1358(3) 0.1353(2) 0.0135(11) Uani d . 1 1 . .
O O21 0.4453(3) 0.2106(3) 0.3036(2) 0.0125(11) Uani d . 1 1 . .
O O22 0.5981(3) 0.2283(3) 0.3832(2) 0.0107(11) Uani d . 1 1 . .
O O23 0.4360(3) 0.2196(3) 0.4528(2) 0.0128(11) Uani d . 1 1 . .
O O24 0.4537(3) 0.3724(3) 0.3676(2) 0.0122(11) Uani d . 1 1 . .
C C1 0.2783(5) 0.2659(4) 0.1305(4) 0.0131(16) Uani d . 1 1 A .
C C2 0.3060(5) 0.2549(4) 0.0561(3) 0.0161(17) Uani d D 1 1 . .
H H2A 0.3619 0.2747 0.0485 0.019 Uiso calc PR 0.37(3) 1 A 1
H H2B 0.2610 0.2901 0.0248 0.019 Uiso calc PR 0.37(3) 1 A 1
H H2C 0.3549 0.2853 0.0469 0.019 Uiso calc PR 0.63(3) 1 A 2
H H2D 0.2564 0.2822 0.0253 0.019 Uiso calc PR 0.63(3) 1 A 2
C C3A 0.336(3) 0.1583(10) 0.0380(15) 0.039(13) Uiso d PD 0.37(3) 1 A 2
H H3A 0.3000 0.1195 0.0602 0.047 Uiso calc PR 0.37(3) 1 A 2
H H3B 0.3991 0.1351 0.0455 0.047 Uiso calc PR 0.37(3) 1 A 2
C C4A 0.310(4) 0.185(4) -0.0404(19) 0.18(2) Uiso d PD 0.37(3) 1 A 2
H H4A 0.3236 0.1333 -0.0685 0.272 Uiso calc PR 0.37(3) 1 A 2
H H4B 0.3437 0.2274 -0.0576 0.272 Uiso calc PR 0.37(3) 1 A 2
H H4C 0.2474 0.2097 -0.0437 0.272 Uiso calc PR 0.37(3) 1 A 2
C C3B 0.3177(19) 0.1586(8) 0.0398(8) 0.046(9) Uiso d PD 0.63(3) 1 A 1
H H3C 0.2602 0.1409 0.0423 0.056 Uiso calc PR 0.63(3) 1 A 1
H H3D 0.3571 0.1231 0.0749 0.056 Uiso calc PR 0.63(3) 1 A 1
C C4B 0.3573(9) 0.1421(8) -0.0343(6) 0.024(5) Uiso d PD 0.63(3) 1 A 1
H H4D 0.3631 0.0808 -0.0442 0.036 Uiso calc PR 0.63(3) 1 A 1
H H4E 0.4151 0.1577 -0.0362 0.036 Uiso calc PR 0.63(3) 1 A 1
H H4F 0.3184 0.1775 -0.0690 0.036 Uiso calc PR 0.63(3) 1 A 1
C C5 0.2322(5) 0.0921(4) 0.2427(3) 0.0149(16) Uani d . 1 1 . .
C C6 0.2304(5) -0.0017(4) 0.2345(4) 0.0218(19) Uani d . 1 1 . .
H H6A 0.2886 -0.0322 0.2186 0.026 Uiso calc R 1 1 . .
H H6B 0.1867 -0.0068 0.1984 0.026 Uiso calc R 1 1 . .
C C7 0.2075(6) -0.0452(5) 0.3027(5) 0.039(2) Uani d . 1 1 . .
H H7A 0.2160 -0.1084 0.2968 0.047 Uiso calc R 1 1 . .
H H7B 0.2482 -0.0356 0.3397 0.047 Uiso calc R 1 1 . .
C C8 0.1139(7) -0.0111(6) 0.3253(5) 0.065(4) Uani d . 1 1 . .
H H8A 0.1068 0.0502 0.3358 0.097 Uiso calc R 1 1 . .
H H8B 0.1010 -0.0440 0.3670 0.097 Uiso calc R 1 1 . .
H H8C 0.0735 -0.0174 0.2877 0.097 Uiso calc R 1 1 . .
C C9 0.1734(5) 0.2340(4) 0.3888(4) 0.0142(16) Uani d . 1 1 . .
C C10 0.1432(5) 0.2152(4) 0.4611(3) 0.0200(18) Uani d . 1 1 . .
H H10A 0.1946 0.1850 0.4889 0.024 Uiso calc R 1 1 . .
H H10B 0.1019 0.1753 0.4583 0.024 Uiso calc R 1 1 . .
C C11 0.0986(5) 0.2948(5) 0.4994(4) 0.0252(19) Uani d . 1 1 . .
H H11A 0.0538 0.3312 0.4686 0.030 Uiso calc R 1 1 . .
H H11B 0.1426 0.3296 0.5111 0.030 Uiso calc R 1 1 . .
C C12 0.0548(6) 0.2683(6) 0.5666(4) 0.051(3) Uani d . 1 1 . .
H H12A 0.0128 0.2323 0.5551 0.077 Uiso calc R 1 1 . .
H H12B 0.0241 0.3204 0.5891 0.077 Uiso calc R 1 1 . .
H H12C 0.0998 0.2355 0.5983 0.077 Uiso calc R 1 1 . .
C C13 0.2157(5) 0.4239(4) 0.2795(3) 0.0123(16) Uani d . 1 1 . .
C C14 0.2089(5) 0.5174(4) 0.2971(4) 0.0182(17) Uani d . 1 1 . .
H H14A 0.1939 0.5548 0.2545 0.022 Uiso calc R 1 1 . .
H H14B 0.2664 0.5257 0.3145 0.022 Uiso calc R 1 1 . .
C C15 0.1398(5) 0.5440(5) 0.3519(4) 0.0253(19) Uani d . 1 1 . .
H H15A 0.1371 0.6055 0.3620 0.030 Uiso calc R 1 1 . .
H H15B 0.0820 0.5389 0.3331 0.030 Uiso calc R 1 1 . .
C C16 0.1574(5) 0.4898(5) 0.4189(4) 0.031(2) Uani d . 1 1 . .
H H16A 0.1501 0.4307 0.4109 0.046 Uiso calc R 1 1 . .
H H16B 0.1160 0.5151 0.4545 0.046 Uiso calc R 1 1 . .
H H16C 0.2175 0.4886 0.4347 0.046 Uiso calc R 1 1 . .
C C17 -0.1660(5) 0.3042(4) 0.3368(4) 0.0124(16) Uani d . 1 1 . .
C C18 -0.1044(5) 0.3297(4) 0.3862(4) 0.0151(16) Uani d . 1 1 . .
H H18A -0.0452 0.2939 0.3793 0.018 Uiso calc R 1 1 . .
H H18B -0.1228 0.3176 0.4343 0.018 Uiso calc R 1 1 . .
C C19 -0.0991(5) 0.4258(4) 0.3778(4) 0.0242(19) Uani d . 1 1 . .
H H19A -0.0585 0.4393 0.4133 0.029 Uiso calc R 1 1 . .
H H19B -0.0749 0.4367 0.3314 0.029 Uiso calc R 1 1 . .
C C20 -0.1883(6) 0.4857(5) 0.3851(4) 0.035(2) Uani d . 1 1 . .
H H20A -0.2282 0.4740 0.3490 0.052 Uiso calc R 1 1 . .
H H20B -0.1815 0.5461 0.3800 0.052 Uiso calc R 1 1 . .
H H20C -0.2124 0.4755 0.4312 0.052 Uiso calc R 1 1 . .
C C21 -0.1890(5) 0.0954(4) 0.2642(4) 0.0151(16) Uani d . 1 1 . .
C C22 -0.1449(4) 0.0016(4) 0.2717(4) 0.0163(17) Uani d . 1 1 . .
H H22A -0.1188 -0.0103 0.3189 0.020 Uiso calc R 1 1 . .
H H22B -0.0968 -0.0105 0.2375 0.020 Uiso calc R 1 1 . .
C C23 -0.2082(5) -0.0582(5) 0.2605(4) 0.0238(19) Uani d . 1 1 . .
H H23A -0.1771 -0.1190 0.2685 0.029 Uiso calc R 1 1 . .
H H23B -0.2561 -0.0464 0.2949 0.029 Uiso calc R 1 1 . .
C C24 -0.2471(5) -0.0469(5) 0.1878(4) 0.030(2) Uani d . 1 1 . .
H H24A -0.2762 0.0136 0.1791 0.045 Uiso calc R 1 1 . .
H H24B -0.2900 -0.0842 0.1836 0.045 Uiso calc R 1 1 . .
H H24C -0.2003 -0.0629 0.1537 0.045 Uiso calc R 1 1 . .
C C25 -0.3789(5) 0.2161(4) 0.1524(4) 0.0151(17) Uani d . 1 1 . .
C C26 -0.4452(5) 0.2036(5) 0.0992(4) 0.0197(17) Uani d . 1 1 . .
H H26A -0.5030 0.2077 0.1219 0.024 Uiso calc R 1 1 . .
H H26B -0.4279 0.1450 0.0808 0.024 Uiso calc R 1 1 . .
C C27 -0.4536(5) 0.2703(4) 0.0391(4) 0.0231(19) Uani d . 1 1 . .
H H27A -0.3961 0.2654 0.0158 0.028 Uiso calc R 1 1 . .
H H27B -0.4960 0.2578 0.0046 0.028 Uiso calc R 1 1 . .
C C28 -0.4836(5) 0.3619(5) 0.0625(4) 0.036(2) Uani d . 1 1 . .
H H28A -0.5346 0.3646 0.0928 0.055 Uiso calc R 1 1 . .
H H28B -0.4996 0.4011 0.0216 0.055 Uiso calc R 1 1 . .
H H28C -0.4360 0.3793 0.0880 0.055 Uiso calc R 1 1 . .
C C29 -0.3550(4) 0.4178(4) 0.2218(4) 0.0125(16) Uani d . 1 1 . .
C C30 -0.4052(5) 0.5086(4) 0.2064(4) 0.0181(17) Uani d . 1 1 . .
H H30A -0.3944 0.5246 0.1573 0.022 Uiso calc R 1 1 . .
H H30B -0.3808 0.5482 0.2359 0.022 Uiso calc R 1 1 . .
C C31 -0.5042(5) 0.5246(5) 0.2176(4) 0.030(2) Uani d . 1 1 . .
H H31A -0.5299 0.4849 0.1890 0.036 Uiso calc R 1 1 . .
H H31B -0.5164 0.5121 0.2671 0.036 Uiso calc R 1 1 . .
C C32 -0.5465(6) 0.6178(5) 0.1975(5) 0.047(3) Uani d . 1 1 . .
H H32A -0.5239 0.6569 0.2278 0.071 Uiso calc R 1 1 . .
H H32B -0.6102 0.6259 0.2028 0.071 Uiso calc R 1 1 . .
H H32C -0.5327 0.6307 0.1489 0.071 Uiso calc R 1 1 . .
C C33 -0.0079(5) 0.5462(4) 0.1305(4) 0.0158(17) Uani d . 1 1 . .
C C34 -0.0208(5) 0.5706(4) 0.2046(3) 0.0186(17) Uani d U 1 1 . .
H H34A 0.0209 0.6077 0.2164 0.022 Uiso calc R 1 1 . .
H H34B -0.0075 0.5175 0.2351 0.022 Uiso calc R 1 1 . .
C C35 -0.1120(6) 0.6177(5) 0.2187(5) 0.043(3) Uani d . 1 1 . .
H H35A -0.1173 0.6296 0.2689 0.051 Uiso calc R 1 1 . .
H H35B -0.1227 0.6741 0.1924 0.051 Uiso calc R 1 1 . .
C C36 -0.1791(6) 0.5702(6) 0.1998(4) 0.048(3) Uani d . 1 1 . .
H H36A -0.1843 0.5706 0.1490 0.072 Uiso calc R 1 1 . .
H H36B -0.2355 0.5977 0.2196 0.072 Uiso calc R 1 1 . .
H H36C -0.1628 0.5102 0.2182 0.072 Uiso calc R 1 1 . .
C C37 -0.1693(4) 0.5035(4) 0.0074(3) 0.0118(16) Uani d . 1 1 . .
C C38 -0.2654(4) 0.5023(4) 0.0133(4) 0.0167(17) Uani d . 1 1 . .
H H38A -0.2758 0.4713 0.0573 0.020 Uiso calc R 1 1 . .
H H38B -0.2990 0.5625 0.0150 0.020 Uiso calc R 1 1 . .
C C39 -0.2982(5) 0.4590(5) -0.0467(4) 0.029(2) Uani d . 1 1 . .
H H39A -0.3620 0.4623 -0.0413 0.035 Uiso calc R 1 1 . .
H H39B -0.2693 0.3970 -0.0449 0.035 Uiso calc R 1 1 . .
C C40 -0.2818(5) 0.4983(5) -0.1173(4) 0.039(2) Uani d . 1 1 . .
H H40A -0.3171 0.5571 -0.1224 0.058 Uiso calc R 1 1 . .
H H40B -0.2980 0.4628 -0.1539 0.058 Uiso calc R 1 1 . .
H H40C -0.2195 0.5006 -0.1215 0.058 Uiso calc R 1 1 . .
C C41 0.0141(5) 0.1185(4) -0.0968(4) 0.0179(17) Uani d . 1 1 . .
C C42 0.0173(5) 0.1888(4) -0.1528(4) 0.0243(19) Uani d . 1 1 . .
H H42A 0.0599 0.1655 -0.1891 0.029 Uiso calc R 1 1 . .
H H42B 0.0373 0.2379 -0.1319 0.029 Uiso calc R 1 1 . .
C C43 -0.0739(7) 0.2208(5) -0.1862(5) 0.045(3) Uani d . 1 1 . .
H H43A -0.0984 0.1703 -0.1993 0.054 Uiso calc R 1 1 . .
H H43B -0.0680 0.2557 -0.2293 0.054 Uiso calc R 1 1 . .
C C44 -0.1379(6) 0.2762(6) -0.1363(5) 0.061(3) Uani d . 1 1 . .
H H44A -0.1443 0.2417 -0.0938 0.091 Uiso calc R 1 1 . .
H H44B -0.1951 0.2949 -0.1590 0.091 Uiso calc R 1 1 . .
H H44C -0.1146 0.3271 -0.1243 0.091 Uiso calc R 1 1 . .
C C45 -0.1710(5) 0.0517(4) -0.0014(4) 0.0170(17) Uani d . 1 1 . .
C C46 -0.2690(5) 0.0767(5) 0.0048(4) 0.027(2) Uani d . 1 1 . .
H H46A -0.2835 0.1339 0.0260 0.033 Uiso calc R 1 1 . .
H H46B -0.2887 0.0344 0.0375 0.033 Uiso calc R 1 1 . .
C C47 -0.3215(5) 0.0814(5) -0.0620(4) 0.029(2) Uani d . 1 1 . .
H H47A -0.3847 0.0892 -0.0510 0.035 Uiso calc R 1 1 . .
H H47B -0.3040 0.0265 -0.0863 0.035 Uiso calc R 1 1 . .
C C48 -0.3060(6) 0.1571(5) -0.1098(4) 0.038(2) Uani d . 1 1 . .
H H48A -0.3192 0.2109 -0.0846 0.057 Uiso calc R 1 1 . .
H H48B -0.3443 0.1624 -0.1508 0.057 Uiso calc R 1 1 . .
H H48C -0.2447 0.1465 -0.1247 0.057 Uiso calc R 1 1 . .
C C49 0.6670(5) 0.0051(5) 0.4795(4) 0.0193(18) Uani d . 1 1 . .
C C50 0.7610(5) 0.0086(4) 0.4671(4) 0.027(2) Uani d . 1 1 B 1
H H50A 0.7756 -0.0074 0.4186 0.032 Uiso calc R 1 1 B 1
H H50B 0.7977 -0.0356 0.4982 0.032 Uiso calc R 1 1 B 1
C C51 0.7858(5) 0.0951(5) 0.4784(4) 0.032(2) Uani d . 1 1 . .
H H51A 0.7705 0.1124 0.5265 0.039 Uiso calc R 1 1 B 1
H H51B 0.7512 0.1394 0.4461 0.039 Uiso calc R 1 1 B 1
C C52 0.8827(5) 0.0931(5) 0.4669(4) 0.037(2) Uani d . 1 1 B .
H H52A 0.9174 0.0476 0.4973 0.055 Uiso calc R 1 1 . .
H H52B 0.8960 0.1492 0.4778 0.055 Uiso calc R 1 1 . .
H H52C 0.8973 0.0810 0.4182 0.055 Uiso calc R 1 1 . .
C C53 0.4860(5) -0.0428(5) 0.3705(4) 0.0185(18) Uani d . 1 1 . .
C C54 0.4773(5) -0.0641(4) 0.2961(3) 0.0175(17) Uani d . 1 1 . .
H H54A 0.4143 -0.0591 0.2852 0.021 Uiso calc R 1 1 . .
H H54B 0.5066 -0.1251 0.2903 0.021 Uiso calc R 1 1 . .
C C55 0.5158(5) -0.0071(5) 0.2437(4) 0.027(2) Uani d . 1 1 . .
H H55A 0.5787 -0.0112 0.2547 0.032 Uiso calc R 1 1 . .
H H55B 0.4857 0.0539 0.2483 0.032 Uiso calc R 1 1 . .
C C56 0.5069(6) -0.0327(5) 0.1685(4) 0.035(2) Uani d . 1 1 . .
H H56A 0.5439 -0.0898 0.1619 0.052 Uiso calc R 1 1 . .
H H56B 0.5256 0.0102 0.1367 0.052 Uiso calc R 1 1 . .
H H56C 0.4456 -0.0348 0.1589 0.052 Uiso calc R 1 1 . .
C C57 0.6482(5) 0.3915(4) 0.5274(4) 0.0144(16) Uani d U 1 1 . .
C C58 0.7278(5) 0.3247(4) 0.5464(4) 0.0212(18) Uani d . 1 1 . .
H H58A 0.7798 0.3521 0.5459 0.025 Uiso calc R 1 1 . .
H H58B 0.7369 0.2796 0.5113 0.025 Uiso calc R 1 1 . .
C C59 0.7196(5) 0.2826(4) 0.6181(4) 0.0234(19) Uani d . 1 1 . .
H H59A 0.7160 0.3270 0.6535 0.028 Uiso calc R 1 1 . .
H H59B 0.7731 0.2380 0.6280 0.028 Uiso calc R 1 1 . .
C C60 0.6395(5) 0.2407(5) 0.6247(4) 0.037(2) Uani d . 1 1 . .
H H60A 0.5861 0.2848 0.6164 0.055 Uiso calc R 1 1 . .
H H60B 0.6379 0.2143 0.6715 0.055 Uiso calc R 1 1 . .
H H60C 0.6430 0.1960 0.5902 0.055 Uiso calc R 1 1 . .
C C61 0.4215(4) 0.4070(4) 0.5865(4) 0.0128(16) Uani d . 1 1 . .
C C62 0.3811(5) 0.3497(4) 0.6357(4) 0.0176(17) Uani d . 1 1 C 1
H H62A 0.4280 0.3164 0.6664 0.021 Uiso calc R 1 1 C 1
H H62B 0.3389 0.3870 0.6656 0.021 Uiso calc R 1 1 C 1
C C63 0.3344(5) 0.2868(4) 0.6026(4) 0.0219(18) Uani d . 1 1 . .
H H63A 0.3766 0.2472 0.5742 0.026 Uiso calc R 1 1 C 1
H H63B 0.2881 0.3192 0.5710 0.026 Uiso calc R 1 1 C 1
C C64 0.2926(5) 0.2329(5) 0.6566(4) 0.034(2) Uani d . 1 1 C .
H H64A 0.3382 0.1999 0.6876 0.050 Uiso calc R 1 1 . .
H H64B 0.2632 0.1929 0.6325 0.050 Uiso calc R 1 1 . .
H H64C 0.2495 0.2716 0.6840 0.050 Uiso calc R 1 1 . .

loop_
_atom_site_aniso_label
_atom_site_aniso_U_11
_atom_site_aniso_U_22
_atom_site_aniso_U_33
_atom_site_aniso_U_12
_atom_site_aniso_U_13
_atom_site_aniso_U_23
Rh1 0.0091(3) 0.0128(3) 0.0133(3) -0.0019(2) -0.0012(2) 0.0005(2)
Rh2 0.0089(3) 0.0133(3) 0.0134(3) -0.0018(2) -0.0008(2) 0.0006(2)
Rh3 0.0098(3) 0.0125(3) 0.0110(3) -0.0032(2) 0.0015(2) -0.0010(2)
Rh4 0.0105(3) 0.0129(3) 0.0108(3) -0.0036(2) 0.0017(2) -0.0008(2)
Rh5 0.0114(3) 0.0098(3) 0.0111(3) -0.0024(2) 0.0002(2) 0.0004(2)
Rh6 0.0128(3) 0.0104(3) 0.0115(3) -0.0031(2) 0.0000(2) -0.0034(2)
Rh7 0.0123(3) 0.0088(3) 0.0124(3) -0.0012(2) 0.0002(2) 0.0006(2)
Rh8 0.0120(3) 0.0110(3) 0.0107(3) -0.0031(2) 0.0003(2) -0.0017(2)
Mo1 0.0091(3) 0.0092(3) 0.0094(3) -0.0030(2) 0.0004(3) -0.0012(3)
Mo2 0.0088(3) 0.0095(3) 0.0102(3) -0.0025(2) 0.0001(3) -0.0003(3)
N1 0.009(3) 0.008(3) 0.019(3) -0.003(2) -0.007(3) -0.002(3)
O1 0.011(3) 0.033(3) 0.013(3) -0.008(2) -0.002(2) 0.007(2)
N2 0.010(3) 0.016(3) 0.021(3) -0.001(3) 0.000(3) 0.005(3)
O2 0.014(3) 0.012(2) 0.014(3) -0.004(2) -0.001(2) -0.002(2)
O3 0.013(3) 0.020(3) 0.014(3) -0.003(2) -0.003(2) 0.003(2)
N3 0.010(3) 0.023(3) 0.015(3) 0.000(3) -0.004(3) 0.001(3)
O4 0.011(3) 0.011(2) 0.017(3) -0.001(2) -0.002(2) -0.002(2)
N4 0.013(3) 0.015(3) 0.014(3) -0.004(3) 0.000(3) -0.005(3)
N5 0.013(3) 0.016(3) 0.011(3) -0.012(3) 0.002(3) -0.006(3)
O5 0.016(3) 0.021(3) 0.010(3) -0.005(2) -0.003(2) -0.003(2)
N6 0.014(3) 0.010(3) 0.014(3) -0.004(2) 0.006(3) -0.005(3)
O6 0.015(3) 0.015(3) 0.017(3) 0.003(2) 0.004(2) 0.001(2)
O7 0.010(3) 0.016(3) 0.016(3) -0.007(2) 0.003(2) 0.000(2)
N7 0.009(3) 0.023(3) 0.015(3) -0.004(3) 0.004(3) -0.005(3)
O8 0.017(3) 0.014(3) 0.016(3) 0.000(2) 0.001(2) -0.003(2)
N8 0.010(3) 0.016(3) 0.016(3) 0.003(2) 0.007(2) -0.004(2)
N9 0.019(4) 0.010(3) 0.014(3) -0.003(3) 0.000(3) 0.003(3)
O9 0.026(3) 0.008(2) 0.015(3) -0.002(2) -0.001(2) 0.002(2)
N10 0.012(3) 0.009(3) 0.014(3) -0.001(2) 0.001(3) 0.005(3)
O10 0.012(3) 0.015(3) 0.017(3) -0.002(2) -0.001(2) 0.004(2)
N11 0.019(4) 0.010(3) 0.016(3) -0.004(3) 0.006(3) -0.003(3)
O11 0.023(3) 0.014(3) 0.016(3) -0.005(2) 0.000(2) 0.000(2)
N12 0.015(4) 0.014(3) 0.019(3) -0.002(3) 0.000(3) -0.008(3)
O12 0.015(3) 0.011(2) 0.026(3) -0.002(2) -0.002(2) -0.008(2)
N13 0.012(3) 0.012(3) 0.025(4) -0.002(3) 0.003(3) 0.001(3)
O13 0.014(3) 0.018(3) 0.017(3) -0.002(2) 0.000(2) 0.003(2)
N14 0.022(4) 0.015(3) 0.010(3) -0.005(3) 0.000(3) 0.003(3)
O14 0.019(3) 0.012(2) 0.012(3) 0.002(2) -0.004(2) 0.003(2)
N15 0.018(4) 0.014(3) 0.014(3) -0.008(3) 0.001(3) -0.006(3)
O15 0.013(3) 0.014(2) 0.016(3) -0.001(2) -0.002(2) -0.004(2)
N16 0.021(4) 0.015(3) 0.013(3) -0.007(3) -0.001(3) 0.001(3)
O16 0.018(3) 0.015(3) 0.016(3) -0.006(2) 0.002(2) 0.001(2)
O17 0.009(3) 0.013(2) 0.009(2) -0.004(2) 0.001(2) 0.001(2)
O18 0.009(3) 0.020(3) 0.017(3) -0.004(2) 0.000(2) -0.001(2)
O19 0.011(3) 0.013(2) 0.015(3) -0.005(2) -0.003(2) -0.001(2)
O20 0.013(3) 0.014(2) 0.013(3) -0.001(2) 0.000(2) 0.002(2)
O21 0.007(3) 0.012(2) 0.018(3) -0.001(2) 0.001(2) -0.001(2)
O22 0.010(3) 0.012(2) 0.010(2) -0.001(2) 0.003(2) 0.000(2)
O23 0.015(3) 0.012(2) 0.012(3) -0.004(2) 0.004(2) -0.002(2)
O24 0.014(3) 0.007(2) 0.015(3) -0.001(2) 0.000(2) -0.001(2)
C1 0.011(4) 0.009(3) 0.019(4) -0.002(3) 0.002(3) -0.001(3)
C2 0.014(4) 0.024(4) 0.014(4) -0.012(3) -0.002(3) -0.001(3)
C5 0.019(4) 0.015(4) 0.010(4) -0.002(3) -0.001(3) -0.004(3)
C6 0.022(5) 0.008(4) 0.034(5) 0.001(3) -0.012(4) -0.003(3)
C7 0.040(6) 0.024(5) 0.054(6) -0.011(4) -0.002(5) 0.013(5)
C8 0.061(8) 0.062(7) 0.073(8) -0.020(6) 0.026(6) 0.029(6)
C9 0.015(4) 0.014(4) 0.013(4) -0.001(3) 0.000(3) -0.005(3)
C10 0.026(5) 0.020(4) 0.011(4) 0.003(3) 0.006(3) 0.001(3)
C11 0.020(5) 0.033(5) 0.019(4) 0.003(4) 0.002(4) -0.002(4)
C12 0.043(7) 0.080(7) 0.024(5) 0.001(6) 0.015(5) -0.006(5)
C13 0.020(4) 0.007(3) 0.010(4) -0.003(3) -0.003(3) -0.001(3)
C14 0.023(5) 0.013(4) 0.018(4) -0.003(3) -0.005(3) 0.002(3)
C15 0.018(5) 0.034(5) 0.025(5) -0.006(4) -0.005(4) -0.014(4)
C16 0.041(6) 0.027(5) 0.029(5) -0.016(4) 0.010(4) -0.010(4)
C17 0.012(4) 0.006(3) 0.020(4) -0.003(3) 0.008(3) -0.005(3)
C18 0.018(4) 0.013(4) 0.015(4) -0.002(3) -0.002(3) -0.006(3)
C19 0.021(5) 0.030(4) 0.026(5) -0.013(4) -0.007(4) -0.004(4)
C20 0.052(6) 0.016(4) 0.032(5) 0.003(4) -0.004(5) -0.002(4)
C21 0.013(4) 0.017(4) 0.015(4) -0.003(3) -0.006(3) -0.001(3)
C22 0.012(4) 0.020(4) 0.014(4) 0.004(3) 0.005(3) -0.001(3)
C23 0.022(5) 0.024(4) 0.027(5) -0.011(4) 0.009(4) -0.001(4)
C24 0.024(5) 0.037(5) 0.032(5) -0.010(4) 0.007(4) -0.016(4)
C25 0.013(4) 0.018(4) 0.011(4) 0.003(3) 0.003(3) 0.004(3)
C26 0.012(4) 0.031(4) 0.019(4) -0.011(3) -0.001(3) -0.009(4)
C27 0.018(5) 0.027(4) 0.024(4) -0.003(3) -0.002(4) -0.001(4)
C28 0.029(5) 0.033(5) 0.048(6) -0.012(4) -0.011(5) 0.009(5)
C29 0.009(4) 0.012(4) 0.016(4) -0.001(3) -0.004(3) 0.001(3)
C30 0.018(4) 0.018(4) 0.017(4) -0.002(3) 0.007(3) -0.001(3)
C31 0.022(5) 0.029(5) 0.033(5) 0.008(4) -0.005(4) 0.000(4)
C32 0.043(6) 0.021(5) 0.071(7) 0.013(4) -0.012(6) -0.013(5)
C33 0.013(4) 0.013(4) 0.021(4) -0.002(3) 0.003(3) 0.002(3)
C34 0.028(4) 0.021(4) 0.010(4) -0.010(3) -0.002(3) -0.009(3)
C35 0.050(7) 0.040(6) 0.040(6) -0.014(5) 0.010(5) 0.005(5)
C36 0.056(7) 0.065(7) 0.029(5) -0.028(6) 0.023(5) -0.011(5)
C37 0.009(4) 0.021(4) 0.006(3) -0.004(3) 0.000(3) 0.003(3)
C38 0.007(4) 0.016(4) 0.026(4) -0.002(3) 0.000(3) 0.007(3)
C39 0.017(5) 0.036(5) 0.037(5) -0.010(4) -0.002(4) 0.000(4)
C40 0.019(5) 0.055(6) 0.044(6) -0.011(4) -0.004(4) -0.010(5)
C41 0.015(4) 0.014(4) 0.025(4) -0.003(3) 0.007(3) -0.005(3)
C42 0.035(5) 0.015(4) 0.023(5) -0.007(4) 0.010(4) 0.001(3)
C43 0.079(8) 0.022(5) 0.041(6) -0.029(5) -0.020(6) 0.009(4)
C44 0.036(7) 0.042(6) 0.099(9) 0.005(5) 0.004(6) 0.011(6)
C45 0.021(5) 0.016(4) 0.014(4) -0.002(3) 0.001(3) 0.003(3)
C46 0.027(5) 0.029(5) 0.025(5) 0.000(4) 0.011(4) -0.014(4)
C47 0.028(5) 0.026(4) 0.031(5) 0.001(4) -0.007(4) -0.009(4)
C48 0.036(6) 0.030(5) 0.046(6) -0.002(4) -0.008(5) -0.009(4)
C49 0.019(5) 0.020(4) 0.019(4) -0.004(3) 0.003(3) -0.002(3)
C50 0.017(5) 0.008(4) 0.053(6) 0.000(3) 0.012(4) 0.006(4)
C51 0.024(5) 0.037(5) 0.037(5) -0.009(4) 0.002(4) -0.005(4)
C52 0.034(6) 0.040(5) 0.042(6) -0.022(4) 0.003(5) -0.011(4)
C53 0.015(4) 0.022(4) 0.020(4) -0.007(3) 0.000(3) -0.002(4)
C54 0.017(4) 0.018(4) 0.018(4) -0.004(3) 0.001(3) -0.004(3)
C55 0.034(5) 0.030(5) 0.021(4) -0.013(4) 0.006(4) -0.007(4)
C56 0.041(6) 0.039(5) 0.024(5) -0.008(4) 0.011(4) -0.007(4)
C57 0.012(4) 0.011(3) 0.023(4) -0.009(3) 0.002(3) 0.002(3)
C58 0.022(5) 0.012(4) 0.028(5) -0.001(3) -0.003(4) -0.001(3)
C59 0.023(5) 0.014(4) 0.030(5) 0.005(3) -0.001(4) 0.001(3)
C60 0.027(5) 0.041(5) 0.041(6) -0.007(4) 0.007(4) 0.014(5)
C61 0.005(4) 0.015(4) 0.018(4) 0.000(3) -0.001(3) -0.011(3)
C62 0.019(4) 0.018(4) 0.016(4) -0.004(3) 0.007(3) 0.001(3)
C63 0.023(5) 0.018(4) 0.025(4) -0.005(3) 0.011(4) -0.004(3)
C64 0.035(6) 0.029(5) 0.043(6) -0.021(4) 0.009(4) -0.003(4)

loop_
_atom_type_symbol
_atom_type_description
_atom_type_scat_dispersion_real
_atom_type_scat_dispersion_imag
_atom_type_scat_source
C C 0.0033 0.0016 'International Tables Vol C Tables 4.2.6.8 and 6.1.1.4'
H H 0.0000 0.0000 'International Tables Vol C Tables 4.2.6.8 and 6.1.1.4'
N N 0.0061 0.0033 'International Tables Vol C Tables 4.2.6.8 and 6.1.1.4'
O O 0.0106 0.0060 'International Tables Vol C Tables 4.2.6.8 and 6.1.1.4'
Mo Mo -1.6832 0.6857 'International Tables Vol C Tables 4.2.6.8 and 6.1.1.4'
Rh Rh -1.1178 0.9187 'International Tables Vol C Tables 4.2.6.8 and 6.1.1.4'

loop_
_geom_angle_atom_site_label_1
_geom_angle_atom_site_label_2
_geom_angle_atom_site_label_3
_geom_angle_site_symmetry_1
_geom_angle_site_symmetry_3
_geom_angle
_geom_angle_publ_flag
N2 Rh1 N1 . . 89.9(2) ?
N2 Rh1 O4 . . 176.3(2) ?
N1 Rh1 O4 . . 91.24(19) ?
N2 Rh1 O3 . . 89.8(2) ?
N1 Rh1 O3 . . 175.6(2) ?
O4 Rh1 O3 . . 88.74(18) ?
N2 Rh1 O17 . . 90.5(2) ?
N1 Rh1 O17 . . 89.55(19) ?
O4 Rh1 O17 . . 92.95(17) ?
O3 Rh1 O17 . . 94.84(17) ?
N2 Rh1 Rh2 . . 85.82(17) ?
N1 Rh1 Rh2 . . 85.98(16) ?
O4 Rh1 Rh2 . . 90.78(13) ?
O3 Rh1 Rh2 . . 89.63(13) ?
O17 Rh1 Rh2 . . 174.23(12) y
N4 Rh2 N3 . . 91.6(2) ?
N4 Rh2 O1 . . 92.9(2) ?
N3 Rh2 O1 . . 173.7(2) ?
N4 Rh2 O2 . . 175.3(2) ?
N3 Rh2 O2 . . 87.8(2) ?
O1 Rh2 O2 . . 87.36(19) ?
N4 Rh2 O21 . . 94.0(2) ?
N3 Rh2 O21 . . 98.1(2) ?
O1 Rh2 O21 . . 85.88(17) ?
O2 Rh2 O21 . . 90.72(17) ?
N4 Rh2 Rh1 . . 85.14(17) ?
N3 Rh2 Rh1 . . 86.23(16) ?
O1 Rh2 Rh1 . . 89.82(13) ?
O2 Rh2 Rh1 . . 90.14(13) ?
O21 Rh2 Rh1 . . 175.57(11) y
N5 Rh3 N6 . . 91.0(2) ?
N5 Rh3 O8 . . 91.2(2) ?
N6 Rh3 O8 . . 175.5(2) ?
N5 Rh3 O7 . . 175.3(2) ?
N6 Rh3 O7 . . 90.2(2) ?
O8 Rh3 O7 . . 87.23(18) ?
N5 Rh3 O18 . . 95.7(2) ?
N6 Rh3 O18 . . 90.46(19) ?
O8 Rh3 O18 . . 93.22(17) ?
O7 Rh3 O18 . . 88.82(17) ?
N5 Rh3 Rh4 . . 85.23(16) ?
N6 Rh3 Rh4 . . 86.84(16) ?
O8 Rh3 Rh4 . . 89.44(13) ?
O7 Rh3 Rh4 . . 90.35(13) ?
O18 Rh3 Rh4 . . 177.17(12) y
N7 Rh4 N8 . . 88.9(2) ?
N7 Rh4 O5 . . 176.4(2) ?
N8 Rh4 O5 . . 90.1(2) ?
N7 Rh4 O6 . . 91.4(2) ?
N8 Rh4 O6 . . 175.6(2) ?
O5 Rh4 O6 . . 89.36(18) ?
N7 Rh4 O22 . 1_455 97.7(2) ?
N8 Rh4 O22 . 1_455 94.35(19) ?
O5 Rh4 O22 . 1_455 85.80(17) ?
O6 Rh4 O22 . 1_455 89.99(16) ?
N7 Rh4 Rh3 . . 85.56(16) ?
N8 Rh4 Rh3 . . 86.33(16) ?
O5 Rh4 Rh3 . . 90.94(13) ?
O6 Rh4 Rh3 . . 89.29(13) ?
O22 Rh4 Rh3 1_455 . 176.67(12) y
N10 Rh5 N9 . . 90.2(2) ?
N10 Rh5 O10 . 2_565 176.06(17) ?
N9 Rh5 O10 . 2_565 90.8(2) ?
N10 Rh5 O9 . 2_565 91.7(2) ?
N9 Rh5 O9 . 2_565 175.65(19) ?
O10 Rh5 O9 2_565 2_565 87.09(19) ?
N10 Rh5 O19 . . 91.50(18) ?
N9 Rh5 O19 . . 94.56(19) ?
O10 Rh5 O19 2_565 . 92.23(16) ?
O9 Rh5 O19 2_565 . 89.31(16) ?
N10 Rh5 Rh5 . 2_565 86.02(14) ?
N9 Rh5 Rh5 . 2_565 85.53(15) ?
O10 Rh5 Rh5 2_565 2_565 90.25(12) ?
O9 Rh5 Rh5 2_565 2_565 90.69(12) ?
O19 Rh5 Rh5 . 2_565 177.52(12) y
N12 Rh6 N11 . . 90.8(2) ?
N12 Rh6 O11 . 2 91.2(2) ?
N11 Rh6 O11 . 2 175.2(2) ?
N12 Rh6 O12 . 2 176.1(2) ?
N11 Rh6 O12 . 2 89.1(2) ?
O11 Rh6 O12 2 2 88.61(18) ?
N12 Rh6 O20 . . 91.3(2) ?
N11 Rh6 O20 . . 97.7(2) ?
O11 Rh6 O20 2 . 86.63(17) ?
O12 Rh6 O20 2 . 92.51(18) ?
N12 Rh6 Rh6 . 2 85.80(18) ?
N11 Rh6 Rh6 . 2 85.57(18) ?
O11 Rh6 Rh6 2 2 90.17(15) ?
O12 Rh6 Rh6 2 2 90.34(14) ?
O20 Rh6 Rh6 . 2 175.65(12) y
N13 Rh7 N14 . . 91.7(2) ?
N13 Rh7 O14 . 2_656 89.9(2) ?
N14 Rh7 O14 . 2_656 175.50(19) ?
N13 Rh7 O13 . 2_656 175.40(18) ?
N14 Rh7 O13 . 2_656 89.4(2) ?
O14 Rh7 O13 2_656 2_656 88.61(19) ?
N13 Rh7 O23 . . 94.36(19) ?
N14 Rh7 O23 . . 93.09(19) ?
O14 Rh7 O23 2_656 . 90.96(16) ?
O13 Rh7 O23 2_656 . 90.03(17) ?
N13 Rh7 Rh7 . 2_656 84.59(15) ?
N14 Rh7 Rh7 . 2_656 86.16(15) ?
O14 Rh7 Rh7 2_656 2_656 89.84(12) ?
O13 Rh7 Rh7 2_656 2_656 91.04(12) ?
O23 Rh7 Rh7 . 2_656 178.68(12) y
N16 Rh8 N15 . . 90.9(2) ?
N16 Rh8 O15 . 2_666 91.2(2) ?
N15 Rh8 O15 . 2_666 175.1(2) ?
N16 Rh8 O16 . 2_666 175.1(2) ?
N15 Rh8 O16 . 2_666 89.54(19) ?
O15 Rh8 O16 2_666 2_666 88.03(18) ?
N16 Rh8 O24 . . 89.2(2) ?
N15 Rh8 O24 . . 93.3(2) ?
O15 Rh8 O24 2_666 . 91.09(17) ?
O16 Rh8 O24 2_666 . 95.60(17) ?
N16 Rh8 Rh8 . 2_666 85.60(18) ?
N15 Rh8 Rh8 . 2_666 85.89(17) ?
O15 Rh8 Rh8 2_666 2_666 89.87(14) ?
O16 Rh8 Rh8 2_666 2_666 89.59(14) ?
O24 Rh8 Rh8 . 2_666 174.75(10) y
O18 Mo1 O17 . . 109.4(2) y
O18 Mo1 O19 . . 109.70(19) y
O17 Mo1 O19 . . 108.7(2) y
O18 Mo1 O20 . . 109.4(2) y
O17 Mo1 O20 . . 109.97(19) y
O19 Mo1 O20 . . 109.6(2) y
O23 Mo2 O24 . . 111.3(2) y
O23 Mo2 O21 . . 108.8(2) y
O24 Mo2 O21 . . 110.12(19) y
O23 Mo2 O22 . . 108.86(19) y
O24 Mo2 O22 . . 108.0(2) y
O21 Mo2 O22 . . 109.7(2) y
C1 N1 Rh1 . . 123.4(5) ?
C1 N1 H1 . . 118.3 ?
Rh1 N1 H1 . . 118.3 ?
C1 O1 Rh2 . . 117.4(4) ?
C5 N2 Rh1 . . 124.5(5) ?
C5 N2 H2 . . 117.7 ?
Rh1 N2 H2 . . 117.7 ?
C5 O2 Rh2 . . 116.7(4) ?
C9 O3 Rh1 . . 118.2(4) ?
C9 N3 Rh2 . . 124.4(5) ?
C9 N3 H3 . . 117.8 ?
Rh2 N3 H3 . . 117.8 ?
C13 O4 Rh1 . . 117.6(4) ?
C13 N4 Rh2 . . 125.0(5) ?
C13 N4 H4 . . 117.5 ?
Rh2 N4 H4 . . 117.5 ?
C17 N5 Rh3 . . 124.9(5) ?
C17 N5 H5 . . 117.6 ?
Rh3 N5 H5 . . 117.6 ?
C17 O5 Rh4 . . 116.9(4) ?
C21 N6 Rh3 . . 122.5(5) ?
C21 N6 H6 . . 118.7 ?
Rh3 N6 H6 . . 118.7 ?
C21 O6 Rh4 . . 117.9(4) ?
C25 O7 Rh3 . . 117.0(4) ?
C25 N7 Rh4 . . 124.5(5) ?
C25 N7 H7 . . 117.7 ?
Rh4 N7 H7 . . 117.7 ?
C29 O8 Rh3 . . 118.2(4) ?
C29 N8 Rh4 . . 123.0(5) ?
C29 N8 H8 . . 118.5 ?
Rh4 N8 H8 . . 118.5 ?
C33 N9 Rh5 . . 124.6(5) ?
C33 N9 H9 . . 117.7 ?
Rh5 N9 H9 . . 117.7 ?
C33 O9 Rh5 . 2_565 117.0(4) ?
C37 N10 Rh5 . . 124.5(5) ?
C37 N10 H10 . . 117.8 ?
Rh5 N10 H10 . . 117.8 ?
C37 O10 Rh5 . 2_565 117.6(4) ?
C41 N11 Rh6 . . 123.8(5) ?
C41 N11 H11 . . 118.1 ?
Rh6 N11 H11 . . 118.1 ?
C41 O11 Rh6 . 2 117.3(4) ?
C45 N12 Rh6 . . 123.9(5) ?
C45 N12 H12 . . 118.0 ?
Rh6 N12 H12 . . 118.0 ?
C45 O12 Rh6 . 2 116.8(5) ?
C49 N13 Rh7 . . 126.8(5) ?
C49 N13 H13 . . 116.6 ?
Rh7 N13 H13 . . 116.6 ?
C49 O13 Rh7 . 2_656 117.0(4) ?
C53 N14 Rh7 . . 123.2(5) ?
C53 N14 H14 . . 118.4 ?
Rh7 N14 H14 . . 118.4 ?
C53 O14 Rh7 . 2_656 118.1(5) ?
C57 N15 Rh8 . . 123.9(5) ?
C57 N15 H15 . . 118.0 ?
Rh8 N15 H15 . . 118.0 ?
C57 O15 Rh8 . 2_666 117.7(4) ?
C61 N16 Rh8 . . 125.3(5) ?
C61 N16 H16 . . 117.4 ?
Rh8 N16 H16 . . 117.4 ?
C61 O16 Rh8 . 2_666 117.9(4) ?
Mo1 O17 Rh1 . . 122.7(2) y
Mo1 O18 Rh3 . . 119.2(2) y
Mo1 O19 Rh5 . . 119.4(2) y
Mo1 O20 Rh6 . . 120.5(2) y
Mo2 O21 Rh2 . . 118.9(2) y
Mo2 O22 Rh4 . 1_655 120.3(2) y
Mo2 O23 Rh7 . . 118.2(2) y
Mo2 O24 Rh8 . . 121.6(2) y
O1 C1 N1 . . 122.6(6) ?
O1 C1 C2 . . 116.8(6) ?
N1 C1 C2 . . 120.4(6) ?
C1 C2 C3B . . 108.7(7) ?
C1 C2 C3A . . 112.8(13) ?
C3B C2 C3A . . 10(2) ?
C1 C2 H2A . . 109.9 ?
C3B C2 H2A . . 109.9 ?
C3A C2 H2A . . 99.5 ?
C1 C2 H2B . . 109.9 ?
C3B C2 H2B . . 109.9 ?
C3A C2 H2B . . 115.7 ?
H2A C2 H2B . . 108.3 ?
C1 C2 H2C . . 109.0 ?
C3B C2 H2C . . 119.3 ?
C3A C2 H2C . . 109.0 ?
H2A C2 H2C . . 10.6 ?
H2B C2 H2C . . 99.4 ?
C1 C2 H2D . . 109.0 ?
C3B C2 H2D . . 102.4 ?
C3A C2 H2D . . 109.0 ?
H2A C2 H2D . . 116.3 ?
H2B C2 H2D . . 9.0 ?
H2C C2 H2D . . 107.8 ?
C2 C3A C4A . . 89(3) ?
C2 C3A H3A . . 113.8 ?
C4A C3A H3A . . 113.8 ?
C2 C3A H3B . . 113.8 ?
C4A C3A H3B . . 113.8 ?
H3A C3A H3B . . 111.1 ?
C3A C4A H4A . . 109.5 ?
C3A C4A H4B . . 109.5 ?
H4A C4A H4B . . 109.5 ?
C3A C4A H4C . . 109.5 ?
H4A C4A H4C . . 109.5 ?
H4B C4A H4C . . 109.5 ?
C2 C3B C4B . . 110.6(11) ?
C2 C3B H3C . . 109.5 ?
C4B C3B H3C . . 109.5 ?
C2 C3B H3D . . 109.5 ?
C4B C3B H3D . . 109.5 ?
H3C C3B H3D . . 108.1 ?
C3B C4B H4D . . 109.5 ?
C3B C4B H4E . . 109.5 ?
H4D C4B H4E . . 109.5 ?
C3B C4B H4F . . 109.5 ?
H4D C4B H4F . . 109.5 ?
H4E C4B H4F . . 109.5 ?
O2 C5 N2 . . 122.8(6) ?
O2 C5 C6 . . 118.2(6) ?
N2 C5 C6 . . 118.9(7) ?
C5 C6 C7 . . 111.9(6) ?
C5 C6 H6A . . 109.2 ?
C7 C6 H6A . . 109.2 ?
C5 C6 H6B . . 109.2 ?
C7 C6 H6B . . 109.2 ?
H6A C6 H6B . . 107.9 ?
C8 C7 C6 . . 112.6(6) ?
C8 C7 H7A . . 109.1 ?
C6 C7 H7A . . 109.1 ?
C8 C7 H7B . . 109.1 ?
C6 C7 H7B . . 109.1 ?
H7A C7 H7B . . 107.8 ?
C7 C8 H8A . . 109.5 ?
C7 C8 H8B . . 109.5 ?
H8A C8 H8B . . 109.5 ?
C7 C8 H8C . . 109.5 ?
H8A C8 H8C . . 109.5 ?
H8B C8 H8C . . 109.5 ?
O3 C9 N3 . . 121.3(6) ?
O3 C9 C10 . . 116.8(6) ?
N3 C9 C10 . . 121.9(6) ?
C9 C10 C11 . . 114.7(5) ?
C9 C10 H10A . . 108.6 ?
C11 C10 H10A . . 108.6 ?
C9 C10 H10B . . 108.6 ?
C11 C10 H10B . . 108.6 ?
H10A C10 H10B . . 107.6 ?
C10 C11 C12 . . 110.8(6) ?
C10 C11 H11A . . 109.5 ?
C12 C11 H11A . . 109.5 ?
C10 C11 H11B . . 109.5 ?
C12 C11 H11B . . 109.5 ?
H11A C11 H11B . . 108.1 ?
C11 C12 H12A . . 109.5 ?
C11 C12 H12B . . 109.5 ?
H12A C12 H12B . . 109.5 ?
C11 C12 H12C . . 109.5 ?
H12A C12 H12C . . 109.5 ?
H12B C12 H12C . . 109.5 ?
O4 C13 N4 . . 121.3(6) ?
O4 C13 C14 . . 116.9(6) ?
N4 C13 C14 . . 121.8(6) ?
C13 C14 C15 . . 111.2(6) ?
C13 C14 H14A . . 109.4 ?
C15 C14 H14A . . 109.4 ?
C13 C14 H14B . . 109.4 ?
C15 C14 H14B . . 109.4 ?
H14A C14 H14B . . 108.0 ?
C16 C15 C14 . . 113.0(6) ?
C16 C15 H15A . . 109.0 ?
C14 C15 H15A . . 109.0 ?
C16 C15 H15B . . 109.0 ?
C14 C15 H15B . . 109.0 ?
H15A C15 H15B . . 107.8 ?
C15 C16 H16A . . 109.5 ?
C15 C16 H16B . . 109.5 ?
H16A C16 H16B . . 109.5 ?
C15 C16 H16C . . 109.5 ?
H16A C16 H16C . . 109.5 ?
H16B C16 H16C . . 109.5 ?
O5 C17 N5 . . 121.9(7) ?
O5 C17 C18 . . 118.2(6) ?
N5 C17 C18 . . 120.0(6) ?
C17 C18 C19 . . 113.0(5) ?
C17 C18 H18A . . 109.0 ?
C19 C18 H18A . . 109.0 ?
C17 C18 H18B . . 109.0 ?
C19 C18 H18B . . 109.0 ?
H18A C18 H18B . . 107.8 ?
C20 C19 C18 . . 112.5(6) ?
C20 C19 H19A . . 109.1 ?
C18 C19 H19A . . 109.1 ?
C20 C19 H19B . . 109.1 ?
C18 C19 H19B . . 109.1 ?
H19A C19 H19B . . 107.8 ?
C19 C20 H20A . . 109.5 ?
C19 C20 H20B . . 109.5 ?
H20A C20 H20B . . 109.5 ?
C19 C20 H20C . . 109.5 ?
H20A C20 H20C . . 109.5 ?
H20B C20 H20C . . 109.5 ?
O6 C21 N6 . . 123.4(6) ?
O6 C21 C22 . . 117.0(6) ?
N6 C21 C22 . . 119.5(7) ?
C21 C22 C23 . . 112.1(6) ?
C21 C22 H22A . . 109.2 ?
C23 C22 H22A . . 109.2 ?
C21 C22 H22B . . 109.2 ?
C23 C22 H22B . . 109.2 ?
H22A C22 H22B . . 107.9 ?
C24 C23 C22 . . 112.1(6) ?
C24 C23 H23A . . 109.2 ?
C22 C23 H23A . . 109.2 ?
C24 C23 H23B . . 109.2 ?
C22 C23 H23B . . 109.2 ?
H23A C23 H23B . . 107.9 ?
C23 C24 H24A . . 109.5 ?
C23 C24 H24B . . 109.5 ?
H24A C24 H24B . . 109.5 ?
C23 C24 H24C . . 109.5 ?
H24A C24 H24C . . 109.5 ?
H24B C24 H24C . . 109.5 ?
O7 C25 N7 . . 122.1(7) ?
O7 C25 C26 . . 116.2(6) ?
N7 C25 C26 . . 121.7(6) ?
C25 C26 C27 . . 112.3(6) ?
C25 C26 H26A . . 109.1 ?
C27 C26 H26A . . 109.1 ?
C25 C26 H26B . . 109.1 ?
C27 C26 H26B . . 109.1 ?
H26A C26 H26B . . 107.9 ?
C28 C27 C26 . . 112.5(6) ?
C28 C27 H27A . . 109.1 ?
C26 C27 H27A . . 109.1 ?
C28 C27 H27B . . 109.1 ?
C26 C27 H27B . . 109.1 ?
H27A C27 H27B . . 107.8 ?
C27 C28 H28A . . 109.5 ?
C27 C28 H28B . . 109.5 ?
H28A C28 H28B . . 109.5 ?
C27 C28 H28C . . 109.5 ?
H28A C28 H28C . . 109.5 ?
H28B C28 H28C . . 109.5 ?
O8 C29 N8 . . 122.6(6) ?
O8 C29 C30 . . 115.9(5) ?
N8 C29 C30 . . 121.5(6) ?
C29 C30 C31 . . 116.6(6) ?
C29 C30 H30A . . 108.2 ?
C31 C30 H30A . . 108.2 ?
C29 C30 H30B . . 108.2 ?
C31 C30 H30B . . 108.2 ?
H30A C30 H30B . . 107.3 ?
C32 C31 C30 . . 110.8(6) ?
C32 C31 H31A . . 109.5 ?
C30 C31 H31A . . 109.5 ?
C32 C31 H31B . . 109.5 ?
C30 C31 H31B . . 109.5 ?
H31A C31 H31B . . 108.1 ?
C31 C32 H32A . . 109.5 ?
C31 C32 H32B . . 109.5 ?
H32A C32 H32B . . 109.5 ?
C31 C32 H32C . . 109.5 ?
H32A C32 H32C . . 109.5 ?
H32B C32 H32C . . 109.5 ?
O9 C33 N9 . . 121.9(7) ?
O9 C33 C34 . . 116.8(6) ?
N9 C33 C34 . . 121.2(6) ?
C33 C34 C35 . . 112.6(6) ?
C33 C34 H34A . . 109.1 ?
C35 C34 H34A . . 109.1 ?
C33 C34 H34B . . 109.1 ?
C35 C34 H34B . . 109.1 ?
H34A C34 H34B . . 107.8 ?
C36 C35 C34 . . 113.4(8) ?
C36 C35 H35A . . 108.9 ?
C34 C35 H35A . . 108.9 ?
C36 C35 H35B . . 108.9 ?
C34 C35 H35B . . 108.9 ?
H35A C35 H35B . . 107.7 ?
C35 C36 H36A . . 109.5 ?
C35 C36 H36B . . 109.5 ?
H36A C36 H36B . . 109.5 ?
C35 C36 H36C . . 109.5 ?
H36A C36 H36C . . 109.5 ?
H36B C36 H36C . . 109.5 ?
O10 C37 N10 . . 121.5(6) ?
O10 C37 C38 . . 118.7(6) ?
N10 C37 C38 . . 119.8(6) ?
C39 C38 C37 . . 112.1(6) ?
C39 C38 H38A . . 109.2 ?
C37 C38 H38A . . 109.2 ?
C39 C38 H38B . . 109.2 ?
C37 C38 H38B . . 109.2 ?
H38A C38 H38B . . 107.9 ?
C38 C39 C40 . . 113.9(6) ?
C38 C39 H39A . . 108.8 ?
C40 C39 H39A . . 108.8 ?
C38 C39 H39B . . 108.8 ?
C40 C39 H39B . . 108.8 ?
H39A C39 H39B . . 107.7 ?
C39 C40 H40A . . 109.5 ?
C39 C40 H40B . . 109.5 ?
H40A C40 H40B . . 109.5 ?
C39 C40 H40C . . 109.5 ?
H40A C40 H40C . . 109.5 ?
H40B C40 H40C . . 109.5 ?
N11 C41 O11 . . 123.1(6) ?
N11 C41 C42 . . 121.0(7) ?
O11 C41 C42 . . 115.9(7) ?
C41 C42 C43 . . 110.5(6) ?
C41 C42 H42A . . 109.5 ?
C43 C42 H42A . . 109.5 ?
C41 C42 H42B . . 109.5 ?
C43 C42 H42B . . 109.5 ?
H42A C42 H42B . . 108.1 ?
C42 C43 C44 . . 111.7(8) ?
C42 C43 H43A . . 109.3 ?
C44 C43 H43A . . 109.3 ?
C42 C43 H43B . . 109.3 ?
C44 C43 H43B . . 109.3 ?
H43A C43 H43B . . 107.9 ?
C43 C44 H44A . . 109.5 ?
C43 C44 H44B . . 109.5 ?
H44A C44 H44B . . 109.5 ?
C43 C44 H44C . . 109.5 ?
H44A C44 H44C . . 109.5 ?
H44B C44 H44C . . 109.5 ?
O12 C45 N12 . . 123.1(7) ?
O12 C45 C46 . . 117.5(7) ?
N12 C45 C46 . . 119.3(7) ?
C45 C46 C47 . . 116.6(6) ?
C45 C46 H46A . . 108.1 ?
C47 C46 H46A . . 108.1 ?
C45 C46 H46B . . 108.1 ?
C47 C46 H46B . . 108.1 ?
H46A C46 H46B . . 107.3 ?
C46 C47 C48 . . 110.6(7) ?
C46 C47 H47A . . 109.5 ?
C48 C47 H47A . . 109.5 ?
C46 C47 H47B . . 109.5 ?
C48 C47 H47B . . 109.5 ?
H47A C47 H47B . . 108.1 ?
C47 C48 H48A . . 109.5 ?
C47 C48 H48B . . 109.5 ?
H48A C48 H48B . . 109.5 ?
C47 C48 H48C . . 109.5 ?
H48A C48 H48C . . 109.5 ?
H48B C48 H48C . . 109.5 ?
O13 C49 N13 . . 120.5(7) ?
O13 C49 C50 . . 116.5(6) ?
N13 C49 C50 . . 123.0(6) ?
C49 C50 C51 . . 115.7(6) ?
C49 C50 H50A . . 108.3 ?
C51 C50 H50A . . 108.3 ?
C49 C50 H50B . . 108.3 ?
C51 C50 H50B . . 108.3 ?
H50A C50 H50B . . 107.4 ?
C50 C51 C52 . . 112.7(7) ?
C50 C51 H51A . . 109.0 ?
C52 C51 H51A . . 109.0 ?
C50 C51 H51B . . 109.0 ?
C52 C51 H51B . . 109.0 ?
H51A C51 H51B . . 107.8 ?
C51 C52 H52A . . 109.5 ?
C51 C52 H52B . . 109.5 ?
H52A C52 H52B . . 109.5 ?
C51 C52 H52C . . 109.5 ?
H52A C52 H52C . . 109.5 ?
H52B C52 H52C . . 109.5 ?
O14 C53 N14 . . 122.6(7) ?
O14 C53 C54 . . 118.2(6) ?
N14 C53 C54 . . 119.3(6) ?
C53 C54 C55 . . 114.8(6) ?
C53 C54 H54A . . 108.6 ?
C55 C54 H54A . . 108.6 ?
C53 C54 H54B . . 108.6 ?
C55 C54 H54B . . 108.6 ?
H54A C54 H54B . . 107.6 ?
C54 C55 C56 . . 112.7(6) ?
C54 C55 H55A . . 109.1 ?
C56 C55 H55A . . 109.1 ?
C54 C55 H55B . . 109.1 ?
C56 C55 H55B . . 109.1 ?
H55A C55 H55B . . 107.8 ?
C55 C56 H56A . . 109.5 ?
C55 C56 H56B . . 109.5 ?
H56A C56 H56B . . 109.5 ?
C55 C56 H56C . . 109.5 ?
H56A C56 H56C . . 109.5 ?
H56B C56 H56C . . 109.5 ?
O15 C57 N15 . . 122.5(6) ?
O15 C57 C58 . . 116.7(7) ?
N15 C57 C58 . . 120.6(7) ?
C57 C58 C59 . . 111.8(6) ?
C57 C58 H58A . . 109.3 ?
C59 C58 H58A . . 109.3 ?
C57 C58 H58B . . 109.3 ?
C59 C58 H58B . . 109.3 ?
H58A C58 H58B . . 107.9 ?
C58 C59 C60 . . 113.1(6) ?
C58 C59 H59A . . 109.0 ?
C60 C59 H59A . . 109.0 ?
C58 C59 H59B . . 109.0 ?
C60 C59 H59B . . 109.0 ?
H59A C59 H59B . . 107.8 ?
C59 C60 H60A . . 109.5 ?
C59 C60 H60B . . 109.5 ?
H60A C60 H60B . . 109.5 ?
C59 C60 H60C . . 109.5 ?
H60A C60 H60C . . 109.5 ?
H60B C60 H60C . . 109.5 ?
O16 C61 N16 . . 121.6(6) ?
O16 C61 C62 . . 117.0(6) ?
N16 C61 C62 . . 121.4(6) ?
C63 C62 C61 . . 116.1(6) ?
C63 C62 H62A . . 108.3 ?
C61 C62 H62A . . 108.3 ?
C63 C62 H62B . . 108.3 ?
C61 C62 H62B . . 108.3 ?
H62A C62 H62B . . 107.4 ?
C62 C63 C64 . . 112.6(6) ?
C62 C63 H63A . . 109.1 ?
C64 C63 H63A . . 109.1 ?
C62 C63 H63B . . 109.1 ?
C64 C63 H63B . . 109.1 ?
H63A C63 H63B . . 107.8 ?
C63 C64 H64A . . 109.5 ?
C63 C64 H64B . . 109.5 ?
H64A C64 H64B . . 109.5 ?
C63 C64 H64C . . 109.5 ?
H64A C64 H64C . . 109.5 ?
H64B C64 H64C . . 109.5 ?

loop_
_geom_bond_atom_site_label_1
_geom_bond_atom_site_label_2
_geom_bond_site_symmetry_2
_geom_bond_distance
_geom_bond_publ_flag
Rh1 N2 . 1.975(5) y
Rh1 N1 . 1.977(6) y
Rh1 O4 . 2.024(4) y
Rh1 O3 . 2.041(4) y
Rh1 O17 . 2.254(4) y
Rh1 Rh2 . 2.4119(9) y
Rh2 N4 . 1.980(5) y
Rh2 N3 . 1.988(6) y
Rh2 O1 . 2.025(5) y
Rh2 O2 . 2.044(4) y
Rh2 O21 . 2.243(4) y
Rh3 N5 . 1.978(5) y
Rh3 N6 . 1.986(5) y
Rh3 O8 . 2.036(4) y
Rh3 O7 . 2.036(5) y
Rh3 O18 . 2.261(4) y
Rh3 Rh4 . 2.4108(9) y
Rh4 N7 . 1.987(6) y
Rh4 N8 . 1.988(5) y
Rh4 O5 . 2.031(5) y
Rh4 O6 . 2.043(4) y
Rh4 O22 1_455 2.225(4) y
Rh5 N10 . 1.968(5) y
Rh5 N9 . 1.981(6) y
Rh5 O10 2_565 2.017(5) y
Rh5 O9 2_565 2.032(5) y
Rh5 O19 . 2.242(4) y
Rh5 Rh5 2_565 2.4080(11) y
Rh6 N12 . 1.980(6) y
Rh6 N11 . 1.995(5) y
Rh6 O11 2 2.027(4) y
Rh6 O12 2 2.032(5) y
Rh6 O20 . 2.262(5) y
Rh6 Rh6 2 2.4179(12) y
Rh7 N13 . 1.969(6) y
Rh7 N14 . 1.978(6) y
Rh7 O14 2_656 2.028(5) y
Rh7 O13 2_656 2.033(5) y
Rh7 O23 . 2.285(4) y
Rh7 Rh7 2_656 2.4134(11) y
Rh8 N16 . 1.968(5) y
Rh8 N15 . 1.981(5) y
Rh8 O15 2_666 2.028(4) y
Rh8 O16 2_666 2.044(4) y
Rh8 O24 . 2.269(5) y
Rh8 Rh8 2_666 2.4118(12) y
Mo1 O18 . 1.760(4) y
Mo1 O17 . 1.768(5) y
Mo1 O19 . 1.770(4) y
Mo1 O20 . 1.770(4) y
Mo2 O23 . 1.766(4) y
Mo2 O24 . 1.769(4) y
Mo2 O21 . 1.772(5) y
Mo2 O22 . 1.772(4) y
N1 C1 . 1.298(8) ?
N1 H1 . 0.8800 ?
O1 C1 . 1.291(8) ?
N2 C5 . 1.300(8) ?
N2 H2 . 0.8800 ?
O2 C5 . 1.291(8) ?
O3 C9 . 1.300(7) ?
N3 C9 . 1.304(8) ?
N3 H3 . 0.8800 ?
O4 C13 . 1.290(8) ?
N4 C13 . 1.319(8) ?
N4 H4 . 0.8800 ?
N5 C17 . 1.320(8) ?
N5 H5 . 0.8800 ?
O5 C17 . 1.293(7) ?
N6 C21 . 1.312(7) ?
N6 H6 . 0.8800 ?
O6 C21 . 1.275(8) ?
O7 C25 . 1.294(8) ?
N7 C25 . 1.302(8) ?
N7 H7 . 0.8800 ?
O8 C29 . 1.279(8) ?
N8 C29 . 1.309(7) ?
N8 H8 . 0.8800 ?
N9 C33 . 1.309(8) ?
N9 H9 . 0.8800 ?
O9 C33 . 1.299(7) ?
O9 Rh5 2_565 2.032(5) ?
N10 C37 . 1.308(8) ?
N10 H10 . 0.8800 ?
O10 C37 . 1.306(7) ?
O10 Rh5 2_565 2.017(5) ?
N11 C41 . 1.291(9) ?
N11 H11 . 0.8800 ?
O11 C41 . 1.292(8) ?
O11 Rh6 2 2.027(4) ?
N12 C45 . 1.305(9) ?
N12 H12 . 0.8800 ?
O12 C45 . 1.294(8) ?
O12 Rh6 2 2.032(5) ?
N13 C49 . 1.311(8) ?
N13 H13 . 0.8800 ?
O13 C49 . 1.299(7) ?
O13 Rh7 2_656 2.033(5) ?
N14 C53 . 1.325(9) ?
N14 H14 . 0.8800 ?
O14 C53 . 1.271(7) ?
O14 Rh7 2_656 2.028(5) ?
N15 C57 . 1.300(8) ?
N15 H15 . 0.8800 ?
O15 C57 . 1.286(8) ?
O15 Rh8 2_666 2.028(4) ?
N16 C61 . 1.302(8) ?
N16 H16 . 0.8800 ?
O16 C61 . 1.273(8) ?
O16 Rh8 2_666 2.044(4) ?
O22 Rh4 1_655 2.225(4) ?
C1 C2 . 1.500(9) ?
C2 C3B . 1.539(12) ?
C2 C3A . 1.555(16) ?
C2 H2A . 0.9900 ?
C2 H2B . 0.9900 ?
C2 H2C . 0.9900 ?
C2 H2D . 0.9900 ?
C3A C4A . 1.577(17) ?
C3A H3A . 0.9900 ?
C3A H3B . 0.9900 ?
C4A H4A . 0.9800 ?
C4A H4B . 0.9800 ?
C4A H4C . 0.9800 ?
C3B C4B . 1.561(14) ?
C3B H3C . 0.9900 ?
C3B H3D . 0.9900 ?
C4B H4D . 0.9800 ?
C4B H4E . 0.9800 ?
C4B H4F . 0.9800 ?
C5 C6 . 1.501(9) ?
C6 C7 . 1.529(9) ?
C6 H6A . 0.9900 ?
C6 H6B . 0.9900 ?
C7 C8 . 1.518(11) ?
C7 H7A . 0.9900 ?
C7 H7B . 0.9900 ?
C8 H8A . 0.9800 ?
C8 H8B . 0.9800 ?
C8 H8C . 0.9800 ?
C9 C10 . 1.503(9) ?
C10 C11 . 1.524(10) ?
C10 H10A . 0.9900 ?
C10 H10B . 0.9900 ?
C11 C12 . 1.541(9) ?
C11 H11A . 0.9900 ?
C11 H11B . 0.9900 ?
C12 H12A . 0.9800 ?
C12 H12B . 0.9800 ?
C12 H12C . 0.9800 ?
C13 C14 . 1.510(9) ?
C14 C15 . 1.513(9) ?
C14 H14A . 0.9900 ?
C14 H14B . 0.9900 ?
C15 C16 . 1.511(9) ?
C15 H15A . 0.9900 ?
C15 H15B . 0.9900 ?
C16 H16A . 0.9800 ?
C16 H16B . 0.9800 ?
C16 H16C . 0.9800 ?
C17 C18 . 1.473(9) ?
C18 C19 . 1.536(9) ?
C18 H18A . 0.9900 ?
C18 H18B . 0.9900 ?
C19 C20 . 1.524(10) ?
C19 H19A . 0.9900 ?
C19 H19B . 0.9900 ?
C20 H20A . 0.9800 ?
C20 H20B . 0.9800 ?
C20 H20C . 0.9800 ?
C21 C22 . 1.503(9) ?
C22 C23 . 1.516(9) ?
C22 H22A . 0.9900 ?
C22 H22B . 0.9900 ?
C23 C24 . 1.513(10) ?
C23 H23A . 0.9900 ?
C23 H23B . 0.9900 ?
C24 H24A . 0.9800 ?
C24 H24B . 0.9800 ?
C24 H24C . 0.9800 ?
C25 C26 . 1.501(9) ?
C26 C27 . 1.519(8) ?
C26 H26A . 0.9900 ?
C26 H26B . 0.9900 ?
C27 C28 . 1.512(10) ?
C27 H27A . 0.9900 ?
C27 H27B . 0.9900 ?
C28 H28A . 0.9800 ?
C28 H28B . 0.9800 ?
C28 H28C . 0.9800 ?
C29 C30 . 1.507(8) ?
C30 C31 . 1.527(10) ?
C30 H30A . 0.9900 ?
C30 H30B . 0.9900 ?
C31 C32 . 1.521(9) ?
C31 H31A . 0.9900 ?
C31 H31B . 0.9900 ?
C32 H32A . 0.9800 ?
C32 H32B . 0.9800 ?
C32 H32C . 0.9800 ?
C33 C34 . 1.492(9) ?
C34 C35 . 1.495(10) ?
C34 H34A . 0.9900 ?
C34 H34B . 0.9900 ?
C35 C36 . 1.457(11) ?
C35 H35A . 0.9900 ?
C35 H35B . 0.9900 ?
C36 H36A . 0.9800 ?
C36 H36B . 0.9800 ?
C36 H36C . 0.9800 ?
C37 C38 . 1.505(9) ?
C38 C39 . 1.503(10) ?
C38 H38A . 0.9900 ?
C38 H38B . 0.9900 ?
C39 C40 . 1.513(9) ?
C39 H39A . 0.9900 ?
C39 H39B . 0.9900 ?
C40 H40A . 0.9800 ?
C40 H40B . 0.9800 ?
C40 H40C . 0.9800 ?
C41 C42 . 1.523(8) ?
C42 C43 . 1.542(11) ?
C42 H42A . 0.9900 ?
C42 H42B . 0.9900 ?
C43 C44 . 1.546(12) ?
C43 H43A . 0.9900 ?
C43 H43B . 0.9900 ?
C44 H44A . 0.9800 ?
C44 H44B . 0.9800 ?
C44 H44C . 0.9800 ?
C45 C46 . 1.504(10) ?
C46 C47 . 1.515(10) ?
C46 H46A . 0.9900 ?
C46 H46B . 0.9900 ?
C47 C48 . 1.535(9) ?
C47 H47A . 0.9900 ?
C47 H47B . 0.9900 ?
C48 H48A . 0.9800 ?
C48 H48B . 0.9800 ?
C48 H48C . 0.9800 ?
C49 C50 . 1.494(10) ?
C50 C51 . 1.515(10) ?
C50 H50A . 0.9900 ?
C50 H50B . 0.9900 ?
C51 C52 . 1.518(10) ?
C51 H51A . 0.9900 ?
C51 H51B . 0.9900 ?
C52 H52A . 0.9800 ?
C52 H52B . 0.9800 ?
C52 H52C . 0.9800 ?
C53 C54 . 1.495(10) ?
C54 C55 . 1.524(8) ?
C54 H54A . 0.9900 ?
C54 H54B . 0.9900 ?
C55 C56 . 1.530(10) ?
C55 H55A . 0.9900 ?
C55 H55B . 0.9900 ?
C56 H56A . 0.9800 ?
C56 H56B . 0.9800 ?
C56 H56C . 0.9800 ?
C57 C58 . 1.493(9) ?
C58 C59 . 1.522(9) ?
C58 H58A . 0.9900 ?
C58 H58B . 0.9900 ?
C59 C60 . 1.528(10) ?
C59 H59A . 0.9900 ?
C59 H59B . 0.9900 ?
C60 H60A . 0.9800 ?
C60 H60B . 0.9800 ?
C60 H60C . 0.9800 ?
C61 C62 . 1.505(8) ?
C62 C63 . 1.502(9) ?
C62 H62A . 0.9900 ?
C62 H62B . 0.9900 ?
C63 C64 . 1.541(8) ?
C63 H63A . 0.9900 ?
C63 H63B . 0.9900 ?
C64 H64A . 0.9800 ?
C64 H64B . 0.9800 ?
C64 H64C . 0.9800 ?

loop_
_geom_hbond_atom_site_label_D
_geom_hbond_atom_site_label_H
_geom_hbond_atom_site_label_A
_geom_hbond_site_symmetry_A
_geom_hbond_distance_DH
_geom_hbond_distance_HA
_geom_hbond_distance_DA
_geom_hbond_angle_DHA
N1 H1 O19 . 0.88 2.30 3.049(7) 143.6
N1 H1 O10 2_565 0.88 2.59 3.294(6) 137.6
N2 H2 O20 . 0.88 2.19 2.976(7) 149.0
N3 H3 O23 . 0.88 2.40 3.177(7) 146.9
N4 H4 O24 . 0.88 2.21 3.001(7) 148.8
N5 H5 O17 . 0.88 2.10 2.868(7) 144.9
N6 H6 O20 . 0.88 2.34 3.133(7) 150.6
N7 H7 O21 1_455 0.88 2.17 2.969(7) 151.3
N8 H8 O24 1_455 0.88 2.46 3.203(7) 142.3
N9 H9 O17 . 0.88 2.22 3.004(6) 148.3
N10 H10 O18 . 0.88 2.19 2.950(6) 144.3
N11 H11 O19 . 0.88 2.15 2.967(7) 153.6
N12 H12 O18 . 0.88 2.65 3.370(8) 139.9
N13 H13 O22 . 0.88 2.16 2.916(6) 143.9
N14 H14 O21 . 0.88 2.27 3.064(6) 149.8
N15 H15 O22 . 0.88 2.25 3.053(7) 151.5
N16 H16 O23 . 0.88 2.34 3.067(7) 140.4

loop_
_geom_torsion_atom_site_label_1
_geom_torsion_atom_site_label_2
_geom_torsion_atom_site_label_3
_geom_torsion_atom_site_label_4
_geom_torsion_site_symmetry_1
_geom_torsion_site_symmetry_4
_geom_torsion
N2 Rh1 Rh2 N4 . . 179.7(2)
N1 Rh1 Rh2 N4 . . 89.5(2)
O4 Rh1 Rh2 N4 . . -1.7(2)
O3 Rh1 Rh2 N4 . . -90.4(2)
O17 Rh1 Rh2 N4 . . 128.7(10)
N2 Rh1 Rh2 N3 . . -88.3(2)
N1 Rh1 Rh2 N3 . . -178.5(2)
O4 Rh1 Rh2 N3 . . 90.3(2)
O3 Rh1 Rh2 N3 . . 1.5(2)
O17 Rh1 Rh2 N3 . . -139.4(10)
N2 Rh1 Rh2 O1 . . 86.8(2)
N1 Rh1 Rh2 O1 . . -3.4(2)
O4 Rh1 Rh2 O1 . . -94.58(19)
O3 Rh1 Rh2 O1 . . 176.69(19)
O17 Rh1 Rh2 O1 . . 35.8(10)
N2 Rh1 Rh2 O2 . . -0.5(2)
N1 Rh1 Rh2 O2 . . -90.75(19)
O4 Rh1 Rh2 O2 . . 178.07(17)
O3 Rh1 Rh2 O2 . . 89.33(18)
O17 Rh1 Rh2 O2 . . -51.6(10)
N2 Rh1 Rh2 O21 . . 100.8(16)
N1 Rh1 Rh2 O21 . . 10.5(16)
O4 Rh1 Rh2 O21 . . -80.7(16)
O3 Rh1 Rh2 O21 . . -169.4(16)
O17 Rh1 Rh2 O21 . . 49.7(18)
N5 Rh3 Rh4 N7 . . 175.9(2)
N6 Rh3 Rh4 N7 . . -92.8(2)
O8 Rh3 Rh4 N7 . . 84.7(2)
O7 Rh3 Rh4 N7 . . -2.56(19)
O18 Rh3 Rh4 N7 . . -75(2)
N5 Rh3 Rh4 N8 . . 86.8(2)
N6 Rh3 Rh4 N8 . . 178.1(2)
O8 Rh3 Rh4 N8 . . -4.5(2)
O7 Rh3 Rh4 N8 . . -91.7(2)
O18 Rh3 Rh4 N8 . . -165(2)
N5 Rh3 Rh4 O5 . . -3.25(19)
N6 Rh3 Rh4 O5 . . 88.0(2)
O8 Rh3 Rh4 O5 . . -94.52(19)
O7 Rh3 Rh4 O5 . . 178.25(17)
O18 Rh3 Rh4 O5 . . 105(2)
N5 Rh3 Rh4 O6 . . -92.6(2)
N6 Rh3 Rh4 O6 . . -1.3(2)
O8 Rh3 Rh4 O6 . . 176.13(19)
O7 Rh3 Rh4 O6 . . 88.90(18)
O18 Rh3 Rh4 O6 . . 16(2)
N5 Rh3 Rh4 O22 . 1_455 -15.1(19)
N6 Rh3 Rh4 O22 . 1_455 76.2(19)
O8 Rh3 Rh4 O22 . 1_455 -106.4(19)
O7 Rh3 Rh4 O22 . 1_455 166.4(19)
O18 Rh3 Rh4 O22 . 1_455 94(3)
N2 Rh1 N1 C1 . . -77.4(5)
O4 Rh1 N1 C1 . . 99.1(5)
O3 Rh1 N1 C1 . . 9(3)
O17 Rh1 N1 C1 . . -167.9(5)
Rh2 Rh1 N1 C1 . . 8.4(5)
N4 Rh2 O1 C1 . . -85.3(5)
N3 Rh2 O1 C1 . . 51(2)
O2 Rh2 O1 C1 . . 90.0(5)
O21 Rh2 O1 C1 . . -179.1(5)
Rh1 Rh2 O1 C1 . . -0.2(5)
N1 Rh1 N2 C5 . . 86.3(6)
O4 Rh1 N2 C5 . . -22(4)
O3 Rh1 N2 C5 . . -89.3(6)
O17 Rh1 N2 C5 . . 175.9(6)
Rh2 Rh1 N2 C5 . . 0.4(5)
N4 Rh2 O2 C5 . . 4(3)
N3 Rh2 O2 C5 . . 87.1(5)
O1 Rh2 O2 C5 . . -89.0(5)
O21 Rh2 O2 C5 . . -174.8(5)
Rh1 Rh2 O2 C5 . . 0.8(5)
N2 Rh1 O3 C9 . . 81.6(5)
N1 Rh1 O3 C9 . . -5(3)
O4 Rh1 O3 C9 . . -95.0(5)
O17 Rh1 O3 C9 . . 172.1(5)
Rh2 Rh1 O3 C9 . . -4.3(5)
N4 Rh2 N3 C9 . . 85.8(6)
O1 Rh2 N3 C9 . . -50(2)
O2 Rh2 N3 C9 . . -89.5(6)
O21 Rh2 N3 C9 . . -180.0(6)
Rh1 Rh2 N3 C9 . . 0.7(5)
N2 Rh1 O4 C13 . . 22(3)
N1 Rh1 O4 C13 . . -86.1(5)
O3 Rh1 O4 C13 . . 89.5(5)
O17 Rh1 O4 C13 . . -175.7(5)
Rh2 Rh1 O4 C13 . . -0.1(5)
N3 Rh2 N4 C13 . . -81.9(6)
O1 Rh2 N4 C13 . . 93.8(5)
O2 Rh2 N4 C13 . . 1(3)
O21 Rh2 N4 C13 . . 179.9(5)
Rh1 Rh2 N4 C13 . . 4.2(5)
N6 Rh3 N5 C17 . . -81.7(5)
O8 Rh3 N5 C17 . . 94.4(5)
O7 Rh3 N5 C17 . . 24(3)
O18 Rh3 N5 C17 . . -172.3(5)
Rh4 Rh3 N5 C17 . . 5.0(5)
N7 Rh4 O5 C17 . . -10(4)
N8 Rh4 O5 C17 . . -83.6(5)
O6 Rh4 O5 C17 . . 92.0(5)
O22 Rh4 O5 C17 1_455 . -178.0(5)
Rh3 Rh4 O5 C17 . . 2.7(4)
N5 Rh3 N6 C21 . . 86.4(6)
O8 Rh3 N6 C21 . . -33(3)
O7 Rh3 N6 C21 . . -89.1(6)
O18 Rh3 N6 C21 . . -177.9(6)
Rh4 Rh3 N6 C21 . . 1.3(5)
N7 Rh4 O6 C21 . . 87.4(5)
N8 Rh4 O6 C21 . . -6(3)
O5 Rh4 O6 C21 . . -89.1(5)
O22 Rh4 O6 C21 1_455 . -174.9(5)
Rh3 Rh4 O6 C21 . . 1.9(5)
N5 Rh3 O7 C25 . . -12(2)
N6 Rh3 O7 C25 . . 93.0(5)
O8 Rh3 O7 C25 . . -83.3(5)
O18 Rh3 O7 C25 . . -176.6(5)
Rh4 Rh3 O7 C25 . . 6.1(4)
N8 Rh4 N7 C25 . . 86.1(6)
O5 Rh4 N7 C25 . . 13(4)
O6 Rh4 N7 C25 . . -89.5(5)
O22 Rh4 N7 C25 1_455 . -179.7(5)
Rh3 Rh4 N7 C25 . . -0.3(5)
N5 Rh3 O8 C29 . . -82.1(5)
N6 Rh3 O8 C29 . . 38(3)
O7 Rh3 O8 C29 . . 93.5(5)
O18 Rh3 O8 C29 . . -177.8(5)
Rh4 Rh3 O8 C29 . . 3.2(5)
N7 Rh4 N8 C29 . . -78.1(6)
O5 Rh4 N8 C29 . . 98.4(6)
O6 Rh4 N8 C29 . . 15(3)
O22 Rh4 N8 C29 1_455 . -175.8(6)
Rh3 Rh4 N8 C29 . . 7.5(5)
N10 Rh5 N9 C33 . . -81.0(6)
O10 Rh5 N9 C33 2_565 . 95.2(6)
O9 Rh5 N9 C33 2_565 . 35(3)
O19 Rh5 N9 C33 . . -172.5(6)
Rh5 Rh5 N9 C33 2_565 . 5.0(6)
N9 Rh5 N10 C37 . . 82.6(6)
O10 Rh5 N10 C37 2_565 . -22(4)
O9 Rh5 N10 C37 2_565 . -93.4(6)
O19 Rh5 N10 C37 . . 177.2(6)
Rh5 Rh5 N10 C37 2_565 . -2.9(5)
N12 Rh6 N11 C41 . . -82.0(6)
O11 Rh6 N11 C41 2 . 32(3)
O12 Rh6 N11 C41 2 . 94.2(6)
O20 Rh6 N11 C41 . . -173.4(6)
Rh6 Rh6 N11 C41 2 . 3.8(6)
N11 Rh6 N12 C45 . . 87.1(5)
O11 Rh6 N12 C45 2 . -88.5(5)
O12 Rh6 N12 C45 2 . -1(3)
O20 Rh6 N12 C45 . . -175.2(5)
Rh6 Rh6 N12 C45 2 . 1.6(5)
N14 Rh7 N13 C49 . . -84.1(6)
O14 Rh7 N13 C49 2_656 . 91.7(6)
O13 Rh7 N13 C49 2_656 . 20(3)
O23 Rh7 N13 C49 . . -177.3(6)
Rh7 Rh7 N13 C49 2_656 . 1.9(6)
N13 Rh7 N14 C53 . . 81.5(6)
O14 Rh7 N14 C53 2_656 . -30(3)
O13 Rh7 N14 C53 2_656 . -94.0(6)
O23 Rh7 N14 C53 . . 176.0(6)
Rh7 Rh7 N14 C53 2_656 . -2.9(6)
N16 Rh8 N15 C57 . . -81.7(5)
O15 Rh8 N15 C57 2_666 . 33(3)
O16 Rh8 N15 C57 2_666 . 93.4(5)
O24 Rh8 N15 C57 . . -171.0(5)
Rh8 Rh8 N15 C57 2_666 . 3.8(5)
N15 Rh8 N16 C61 . . 83.3(6)
O15 Rh8 N16 C61 2_666 . -92.3(6)
O16 Rh8 N16 C61 2_666 . -12(3)
O24 Rh8 N16 C61 . . 176.6(6)
Rh8 Rh8 N16 C61 2_666 . -2.5(5)
O18 Mo1 O17 Rh1 . . 176.1(2)
O19 Mo1 O17 Rh1 . . -64.0(3)
O20 Mo1 O17 Rh1 . . 56.0(3)
N2 Rh1 O17 Mo1 . . -44.2(3)
N1 Rh1 O17 Mo1 . . 45.7(3)
O4 Rh1 O17 Mo1 . . 137.0(2)
O3 Rh1 O17 Mo1 . . -134.1(2)
Rh2 Rh1 O17 Mo1 . . 6.7(12)
O17 Mo1 O18 Rh3 . . -50.3(3)
O19 Mo1 O18 Rh3 . . -169.6(2)
O20 Mo1 O18 Rh3 . . 70.2(3)
N5 Rh3 O18 Mo1 . . 38.8(3)
N6 Rh3 O18 Mo1 . . -52.2(3)
O8 Rh3 O18 Mo1 . . 130.4(3)
O7 Rh3 O18 Mo1 . . -142.5(3)
Rh4 Rh3 O18 Mo1 . . -70(3)
O18 Mo1 O19 Rh5 . . 58.3(3)
O17 Mo1 O19 Rh5 . . -61.4(3)
O20 Mo1 O19 Rh5 . . 178.4(2)
N10 Rh5 O19 Mo1 . . -49.2(3)
N9 Rh5 O19 Mo1 . . 41.1(3)
O10 Rh5 O19 Mo1 2_565 . 132.0(3)
O9 Rh5 O19 Mo1 2_565 . -140.9(3)
Rh5 Rh5 O19 Mo1 2_565 . -51(3)
O18 Mo1 O20 Rh6 . . 69.3(3)
O17 Mo1 O20 Rh6 . . -170.5(2)
O19 Mo1 O20 Rh6 . . -51.0(3)
N12 Rh6 O20 Mo1 . . -65.9(3)
N11 Rh6 O20 Mo1 . . 25.1(3)
O11 Rh6 O20 Mo1 2 . -157.0(3)
O12 Rh6 O20 Mo1 2 . 114.6(3)
Rh6 Rh6 O20 Mo1 2 . -114.4(13)
O23 Mo2 O21 Rh2 . . 63.5(3)
O24 Mo2 O21 Rh2 . . -58.7(3)
O22 Mo2 O21 Rh2 . . -177.47(19)
N4 Rh2 O21 Mo2 . . 46.6(3)
N3 Rh2 O21 Mo2 . . -45.6(3)
O1 Rh2 O21 Mo2 . . 139.2(2)
O2 Rh2 O21 Mo2 . . -133.5(2)
Rh1 Rh2 O21 Mo2 . . 125.2(15)
O23 Mo2 O22 Rh4 . 1_655 170.7(2)
O24 Mo2 O22 Rh4 . 1_655 -68.3(3)
O21 Mo2 O22 Rh4 . 1_655 51.7(3)
O24 Mo2 O23 Rh7 . . -172.4(2)
O21 Mo2 O23 Rh7 . . 66.1(3)
O22 Mo2 O23 Rh7 . . -53.4(3)
N13 Rh7 O23 Mo2 . . 47.0(3)
N14 Rh7 O23 Mo2 . . -45.0(3)
O14 Rh7 O23 Mo2 2_656 . 137.0(3)
O13 Rh7 O23 Mo2 2_656 . -134.4(3)
Rh7 Rh7 O23 Mo2 2_656 . 10(6)
O23 Mo2 O24 Rh8 . . 57.4(3)
O21 Mo2 O24 Rh8 . . 178.2(2)
O22 Mo2 O24 Rh8 . . -62.1(3)
N16 Rh8 O24 Mo2 . . -53.4(3)
N15 Rh8 O24 Mo2 . . 37.4(3)
O15 Rh8 O24 Mo2 2_666 . -144.6(3)
O16 Rh8 O24 Mo2 2_666 . 127.3(3)
Rh8 Rh8 O24 Mo2 2_666 . -44.0(14)
Rh2 O1 C1 N1 . . 6.5(8)
Rh2 O1 C1 C2 . . -168.9(4)
Rh1 N1 C1 O1 . . -11.3(9)
Rh1 N1 C1 C2 . . 164.0(4)
O1 C1 C2 C3B . . 80.6(13)
N1 C1 C2 C3B . . -94.9(13)
O1 C1 C2 C3A . . 70(2)
N1 C1 C2 C3A . . -105(2)
C1 C2 C3A C4A . . 154(3)
C3B C2 C3A C4A . . 85(9)
C1 C2 C3B C4B . . -173.2(14)
C3A C2 C3B C4B . . -59(8)
Rh2 O2 C5 N2 . . -0.8(9)
Rh2 O2 C5 C6 . . -178.2(5)
Rh1 N2 C5 O2 . . 0.2(10)
Rh1 N2 C5 C6 . . 177.5(5)
O2 C5 C6 C7 . . 85.5(8)
N2 C5 C6 C7 . . -92.0(8)
C5 C6 C7 C8 . . 67.3(9)
Rh1 O3 C9 N3 . . 5.9(9)
Rh1 O3 C9 C10 . . -174.0(4)
Rh2 N3 C9 O3 . . -4.3(10)
Rh2 N3 C9 C10 . . 175.6(5)
O3 C9 C10 C11 . . -69.5(9)
N3 C9 C10 C11 . . 110.6(8)
C9 C10 C11 C12 . . 169.3(7)
Rh1 O4 C13 N4 . . 3.1(8)
Rh1 O4 C13 C14 . . -174.9(4)
Rh2 N4 C13 O4 . . -5.5(9)
Rh2 N4 C13 C14 . . 172.3(4)
O4 C13 C14 C15 . . 57.9(8)
N4 C13 C14 C15 . . -120.1(7)
C13 C14 C15 C16 . . 58.8(8)
Rh4 O5 C17 N5 . . 0.2(8)
Rh4 O5 C17 C18 . . 179.7(4)
Rh3 N5 C17 O5 . . -4.4(9)
Rh3 N5 C17 C18 . . 176.1(4)
O5 C17 C18 C19 . . -114.1(7)
N5 C17 C18 C19 . . 65.4(8)
C17 C18 C19 C20 . . 56.7(8)
Rh4 O6 C21 N6 . . -1.5(9)
Rh4 O6 C21 C22 . . -177.4(5)
Rh3 N6 C21 O6 . . -0.1(10)
Rh3 N6 C21 C22 . . 175.7(5)
O6 C21 C22 C23 . . 57.2(8)
N6 C21 C22 C23 . . -118.8(7)
C21 C22 C23 C24 . . 61.9(8)
Rh3 O7 C25 N7 . . -8.1(8)
Rh3 O7 C25 C26 . . 169.5(4)
Rh4 N7 C25 O7 . . 5.4(9)
Rh4 N7 C25 C26 . . -172.0(5)
O7 C25 C26 C27 . . -45.7(9)
N7 C25 C26 C27 . . 131.8(7)
C25 C26 C27 C28 . . -61.2(9)
Rh3 O8 C29 N8 . . 1.5(9)
Rh3 O8 C29 C30 . . -179.2(5)
Rh4 N8 C29 O8 . . -7.3(10)
Rh4 N8 C29 C30 . . 173.5(5)
O8 C29 C30 C31 . . 141.9(7)
N8 C29 C30 C31 . . -38.8(10)
C29 C30 C31 C32 . . -177.9(7)
Rh5 O9 C33 N9 2_565 . 3.3(9)
Rh5 O9 C33 C34 2_565 . -174.3(5)
Rh5 N9 C33 O9 . . -6.3(10)
Rh5 N9 C33 C34 . . 171.1(5)
O9 C33 C34 C35 . . 59.1(9)
N9 C33 C34 C35 . . -118.4(8)
C33 C34 C35 C36 . . 55.9(9)
Rh5 O10 C37 N10 2_565 . -1.8(9)
Rh5 O10 C37 C38 2_565 . 179.3(5)
Rh5 N10 C37 O10 . . 3.5(9)
Rh5 N10 C37 C38 . . -177.6(5)
O10 C37 C38 C39 . . 104.9(8)
N10 C37 C38 C39 . . -74.0(8)
C37 C38 C39 C40 . . -56.1(8)
Rh6 N11 C41 O11 . . -3.6(10)
Rh6 N11 C41 C42 . . 174.6(5)
Rh6 O11 C41 N11 2 . 0.6(9)
Rh6 O11 C41 C42 2 . -177.7(5)
N11 C41 C42 C43 . . -109.2(8)
O11 C41 C42 C43 . . 69.2(9)
C41 C42 C43 C44 . . 72.2(8)
Rh6 O12 C45 N12 2 . 3.6(8)
Rh6 O12 C45 C46 2 . -172.9(4)
Rh6 N12 C45 O12 . . -3.7(9)
Rh6 N12 C45 C46 . . 172.8(4)
O12 C45 C46 C47 . . -36.8(9)
N12 C45 C46 C47 . . 146.5(7)
C45 C46 C47 C48 . . -68.0(9)
Rh7 O13 C49 N13 2_656 . -0.7(9)
Rh7 O13 C49 C50 2_656 . 179.8(5)
Rh7 N13 C49 O13 . . -1.2(10)
Rh7 N13 C49 C50 . . 178.3(6)
O13 C49 C50 C51 . . -152.7(7)
N13 C49 C50 C51 . . 27.7(11)
C49 C50 C51 C52 . . 178.3(7)
Rh7 O14 C53 N14 2_656 . 0.3(9)
Rh7 O14 C53 C54 2_656 . -179.2(5)
Rh7 N14 C53 O14 . . 2.3(10)
Rh7 N14 C53 C54 . . -178.2(5)
O14 C53 C54 C55 . . -133.7(7)
N14 C53 C54 C55 . . 46.8(9)
C53 C54 C55 C56 . . 178.8(6)
Rh8 O15 C57 N15 2_666 . 0.4(8)
Rh8 O15 C57 C58 2_666 . -175.3(4)
Rh8 N15 C57 O15 . . -3.4(9)
Rh8 N15 C57 C58 . . 172.0(5)
O15 C57 C58 C59 . . 58.8(8)
N15 C57 C58 C59 . . -117.0(7)
C57 C58 C59 C60 . . 57.3(9)
Rh8 O16 C61 N16 2_666 . -2.6(8)
Rh8 O16 C61 C62 2_666 . 176.1(4)
Rh8 N16 C61 O16 . . 3.8(9)
Rh8 N16 C61 C62 . . -174.9(5)
O16 C61 C62 C63 . . 172.0(6)
N16 C61 C62 C63 . . -9.3(10)
C61 C62 C63 C64 . . -178.1(6)
